data_1502053
loop_
_publ_author_name
'Kurono, Nobuhito'
'Yoshikawa, Tatsuya'
'Yamasaki, Mikio'
'Ohkuma, Takeshi'

_publ_section_title
;
 Enantioselective hydrocyanation of aldehydes catalyzed by
 [Li{Ru(phgly)2(binap)}]X (X = Cl, Br).
;
_journal_issue 5
_journal_name_full 'Organic letters'
_journal_page_first 1254
_journal_page_last 1257
_journal_paper_doi 10.1021/ol200187d
_journal_volume 13
_journal_year 2011
_chemical_absolute_configuration ad
_chemical_formula_moiety '(C60 H48 N2 O4 P2 Ru), 2.5(C4 H8 O), Li, 2H2O'
_chemical_formula_sum 'C70 H72 Br Li N2 O8.5 P2 Ru'
_chemical_formula_weight 1327.21
_space_group_IT_number 19
_symmetry_cell_setting orthorhombic
_symmetry_Int_Tables_number 19
_symmetry_space_group_name_Hall 'P 2ac 2ab'
_symmetry_space_group_name_H-M 'P 21 21 21'
_cell_angle_alpha 90.0000
_cell_angle_beta 90.0000
_cell_angle_gamma 90.0000
_cell_formula_units_Z 4
_cell_length_a 16.1277(6)
_cell_length_b 18.8951(6)
_cell_length_c 20.9790(15)
_cell_measurement_reflns_used 34479
_cell_measurement_temperature 123.1
_cell_measurement_theta_max 25.3
_cell_measurement_theta_min 3.1
_cell_volume 6393.0(6)
_computing_cell_refinement 'PROCESS-AUTO (Rigaku, 1998)'
_computing_data_collection 'PROCESS-AUTO (Rigaku, 1998)'
_computing_data_reduction 'CrystalStructure (Rigaku & RAC 2007)'
_computing_molecular_graphics 'ORTEP (Johnson, 1976)'
_computing_publication_material 'CrystalStructure (Rigaku & RAC 2007)'
_computing_structure_refinement 'SHELXL97 (Sheldrick, 1997)'
_computing_structure_solution SIR97
_diffrn_ambient_temperature 123.1
_diffrn_detector_area_resol_mean 10.00
_diffrn_measured_fraction_theta_full 0.985
_diffrn_measured_fraction_theta_max 0.984
_diffrn_measurement_device_type 'Rigaku RAXIS-RAPID'
_diffrn_measurement_method \w
_diffrn_radiation_type 'Mo K\a'
_diffrn_radiation_wavelength 0.71075
_diffrn_reflns_av_R_equivalents 0.058
_diffrn_reflns_limit_h_max 18
_diffrn_reflns_limit_h_min -19
_diffrn_reflns_limit_k_max 22
_diffrn_reflns_limit_k_min -22
_diffrn_reflns_limit_l_max 25
_diffrn_reflns_limit_l_min -21
_diffrn_reflns_number 38552
_diffrn_reflns_theta_full 25.00
_diffrn_reflns_theta_max 25.34
_exptl_absorpt_coefficient_mu 0.980
_exptl_absorpt_correction_T_max 0.783
_exptl_absorpt_correction_T_min 0.548
_exptl_absorpt_correction_type multi-scan
_exptl_absorpt_process_details
;
    Higashi, T. (1995). Program for Absorption Correction.
    Rigaku Corporation, Tokyo, Japan.
;
_exptl_crystal_colour brown
_exptl_crystal_density_diffrn 1.379
_exptl_crystal_density_method 'not measured'
_exptl_crystal_description chunk
_exptl_crystal_F_000 2744.00
_exptl_crystal_size_max 0.80
_exptl_crystal_size_mid 0.40
_exptl_crystal_size_min 0.25
_refine_diff_density_max 1.29
_refine_diff_density_min -0.69
_refine_ls_abs_structure_details 'Flack, H. D. (1983), Acta Cryst. A39, 876-881.  5159 Friedel Pairs'
_refine_ls_abs_structure_Flack 0.007(9)
_refine_ls_extinction_method none
_refine_ls_goodness_of_fit_ref 1.003
_refine_ls_hydrogen_treatment constr
_refine_ls_number_parameters 794
_refine_ls_number_reflns 11483
_refine_ls_number_restraints 66
_refine_ls_R_factor_gt 0.0465
_refine_ls_shift/su_max 0.0010
_refine_ls_structure_factor_coef Fsqd
_refine_ls_weighting_details 'w = 1/[\s^2^(Fo^2^)+(0.0668P)^2^+0.0000P] where P=(Fo^2^+2Fc^2^)/3'
_refine_ls_weighting_scheme calc
_refine_ls_wR_factor_ref 0.1113
_reflns_number_gt 9403
_reflns_number_total 11483
_reflns_threshold_expression F^2^>2.0\s(F^2^)
_cod_data_source_file ol200187d_si_002.cif
_cod_data_source_block '_kurono081119'
_cod_original_cell_volume 6393.0(5)
_cod_original_formula_sum 'C70 H72 Br Li N2 O8.50 P2 Ru '
_cod_database_code 1502053

loop_
_symmetry_equiv_pos_site_id
_symmetry_equiv_pos_as_xyz
1 +X,+Y,+Z
2 1/2+X,1/2-Y,-Z
3 -X,1/2+Y,1/2-Z
4 1/2-X,-Y,1/2+Z

loop_
_atom_site_label
_atom_site_type_symbol
_atom_site_fract_x
_atom_site_fract_y
_atom_site_fract_z
_atom_site_U_iso_or_equiv
_atom_site_adp_type
_atom_site_occupancy
_atom_site_symmetry_multiplicity
_atom_site_calc_flag
_atom_site_refinement_flags
Ru(1) Ru 0.33153(2) 0.541288(19) 0.408114(17) 0.02099(10) Uani 1.00 1 d .
Br(1) Br 0.07366(4) 0.52775(3) 0.49527(3) 0.03887(14) Uani 1.00 1 d .
P(1) P 0.44625(8) 0.61199(6) 0.41295(6) 0.0212(2) Uani 1.00 1 d .
P(2) P 0.41257(8) 0.45266(6) 0.36993(5) 0.0215(2) Uani 1.00 1 d .
O(1) O 0.3344(2) 0.50123(15) 0.50149(15) 0.0257(6) Uani 1.00 1 d .
O(2) O 0.3054(2) 0.52539(18) 0.60335(14) 0.0330(8) Uani 1.00 1 d .
O(3) O 0.2902(2) 0.58398(17) 0.32061(15) 0.0261(7) Uani 1.00 1 d .
O(4) O 0.2099(2) 0.56710(17) 0.23575(16) 0.0345(8) Uani 1.00 1 d .
O(5) O 0.0950(3) 0.3020(2) 0.5284(2) 0.0600(12) Uani 1.00 1 d D
O(6) O 0.3279(4) 0.2305(2) 0.6667(2) 0.0804(15) Uani 1.00 1 d .
O(7) O 0.5413(5) 0.3414(4) 0.6514(4) 0.061(2) Uani 0.50 1 d PDU
O(8) O 0.1903(2) 0.4079(2) 0.5875(2) 0.0563(11) Uani 1.00 1 d .
O(9) O 0.3749(3) 0.3612(2) 0.6143(2) 0.0647(13) Uani 1.00 1 d .
N(1) N 0.2571(2) 0.6169(2) 0.46300(18) 0.0255(9) Uani 1.00 1 d .
N(2) N 0.2192(2) 0.4814(2) 0.38791(17) 0.0241(9) Uani 1.00 1 d .
C(1) C 0.4164(3) 0.7071(2) 0.4140(2) 0.0241(10) Uani 1.00 1 d .
C(2) C 0.4500(3) 0.7559(2) 0.4570(2) 0.0282(11) Uani 1.00 1 d .
C(3) C 0.4170(3) 0.8240(2) 0.4599(2) 0.0310(12) Uani 1.00 1 d .
C(4) C 0.3510(3) 0.8437(2) 0.4210(2) 0.0296(12) Uani 1.00 1 d .
C(5) C 0.3198(3) 0.7960(2) 0.3779(2) 0.0298(11) Uani 1.00 1 d .
C(6) C 0.3502(3) 0.7277(2) 0.3741(2) 0.0259(11) Uani 1.00 1 d .
C(7) C 0.5234(3) 0.6088(2) 0.4774(2) 0.0216(10) Uani 1.00 1 d .
C(8) C 0.5943(3) 0.6504(2) 0.4733(2) 0.0269(11) Uani 1.00 1 d .
C(9) C 0.6522(3) 0.6504(2) 0.5218(2) 0.0313(12) Uani 1.00 1 d .
C(10) C 0.6399(3) 0.6072(2) 0.5749(2) 0.0357(13) Uani 1.00 1 d .
C(11) C 0.5712(3) 0.5643(2) 0.5782(2) 0.0313(11) Uani 1.00 1 d .
C(12) C 0.5122(3) 0.5643(2) 0.5303(2) 0.0295(11) Uani 1.00 1 d .
C(13) C 0.5139(3) 0.6028(2) 0.3426(2) 0.0217(10) Uani 1.00 1 d .
C(14) C 0.5053(3) 0.6510(2) 0.2904(2) 0.0239(11) Uani 1.00 1 d .
C(15) C 0.5528(3) 0.6432(2) 0.2370(2) 0.0257(11) Uani 1.00 1 d .
C(16) C 0.6088(3) 0.5865(2) 0.2301(2) 0.0259(11) Uani 1.00 1 d .
C(17) C 0.6588(3) 0.5775(2) 0.1749(2) 0.0316(12) Uani 1.00 1 d .
C(18) C 0.7139(3) 0.5231(2) 0.1700(2) 0.0322(12) Uani 1.00 1 d .
C(19) C 0.7214(3) 0.4744(2) 0.2190(2) 0.0351(12) Uani 1.00 1 d .
C(20) C 0.6744(3) 0.4799(2) 0.2732(2) 0.0252(10) Uani 1.00 1 d .
C(21) C 0.6171(3) 0.5367(2) 0.2809(2) 0.0239(10) Uani 1.00 1 d .
C(22) C 0.5675(2) 0.5452(2) 0.33742(19) 0.0205(9) Uani 1.00 1 d .
C(23) C 0.5789(3) 0.4930(2) 0.3913(2) 0.0217(10) Uani 1.00 1 d .
C(24) C 0.6576(3) 0.4907(2) 0.4227(2) 0.0249(10) Uani 1.00 1 d .
C(25) C 0.7235(2) 0.5369(2) 0.4087(2) 0.0279(10) Uani 1.00 1 d .
C(26) C 0.7983(3) 0.5323(2) 0.4381(2) 0.0297(11) Uani 1.00 1 d .
C(27) C 0.8123(3) 0.4809(2) 0.4846(2) 0.0400(14) Uani 1.00 1 d .
C(28) C 0.7492(3) 0.4360(2) 0.5022(2) 0.0399(13) Uani 1.00 1 d .
C(29) C 0.6704(3) 0.4402(2) 0.4724(2) 0.0321(11) Uani 1.00 1 d .
C(30) C 0.6034(3) 0.3951(2) 0.4903(2) 0.0369(13) Uani 1.00 1 d .
C(31) C 0.5300(3) 0.3989(2) 0.4597(2) 0.0319(12) Uani 1.00 1 d .
C(32) C 0.5155(3) 0.4476(2) 0.4080(2) 0.0271(10) Uani 1.00 1 d .
C(33) C 0.3605(3) 0.3668(2) 0.3845(2) 0.0233(11) Uani 1.00 1 d .
C(34) C 0.3348(3) 0.3235(2) 0.3340(2) 0.0280(10) Uani 1.00 1 d .
C(35) C 0.2845(3) 0.2658(2) 0.3451(2) 0.0363(13) Uani 1.00 1 d .
C(36) C 0.2589(3) 0.2498(2) 0.4061(2) 0.0374(13) Uani 1.00 1 d .
C(37) C 0.2834(4) 0.2910(2) 0.4563(2) 0.0430(15) Uani 1.00 1 d .
C(38) C 0.3322(3) 0.3506(2) 0.4457(2) 0.0324(11) Uani 1.00 1 d .
C(39) C 0.4437(2) 0.4440(2) 0.2866(2) 0.0207(10) Uani 1.00 1 d .
C(40) C 0.4190(3) 0.4931(2) 0.2411(2) 0.0235(10) Uani 1.00 1 d .
C(41) C 0.4435(3) 0.4858(2) 0.1774(2) 0.0276(11) Uani 1.00 1 d .
C(42) C 0.4951(3) 0.4319(2) 0.1600(2) 0.0275(11) Uani 1.00 1 d .
C(43) C 0.5212(3) 0.3823(2) 0.2056(2) 0.0254(11) Uani 1.00 1 d .
C(44) C 0.4956(3) 0.3888(2) 0.2675(2) 0.0243(10) Uani 1.00 1 d .
C(45) C 0.2988(3) 0.6203(2) 0.5261(2) 0.0255(11) Uani 1.00 1 d .
C(46) C 0.2629(3) 0.6698(2) 0.5752(2) 0.0259(11) Uani 1.00 1 d .
C(47) C 0.3115(3) 0.7271(2) 0.5954(2) 0.0374(13) Uani 1.00 1 d .
C(48) C 0.2823(4) 0.7745(3) 0.6402(2) 0.0408(14) Uani 1.00 1 d .
C(49) C 0.2051(3) 0.7653(2) 0.6658(2) 0.0339(12) Uani 1.00 1 d .
C(50) C 0.1558(3) 0.7091(2) 0.6456(2) 0.0354(13) Uani 1.00 1 d .
C(51) C 0.1849(3) 0.6617(2) 0.6012(2) 0.0314(12) Uani 1.00 1 d .
C(52) C 0.3120(2) 0.5436(2) 0.5473(2) 0.0260(10) Uani 1.00 1 d .
C(53) C 0.2091(3) 0.4778(2) 0.3174(2) 0.0269(11) Uani 1.00 1 d .
C(54) C 0.1272(3) 0.4487(2) 0.2945(2) 0.0331(12) Uani 1.00 1 d .
C(55) C 0.0541(3) 0.4587(4) 0.3264(2) 0.0528(16) Uani 1.00 1 d .
C(56) C -0.0212(4) 0.4326(4) 0.3033(3) 0.065(2) Uani 1.00 1 d .
C(57) C -0.0207(4) 0.3941(3) 0.2468(3) 0.0505(16) Uani 1.00 1 d .
C(58) C 0.0513(4) 0.3857(3) 0.2138(2) 0.0438(15) Uani 1.00 1 d .
C(59) C 0.1250(3) 0.4115(2) 0.2369(2) 0.0339(12) Uani 1.00 1 d .
C(60) C 0.2354(3) 0.5479(2) 0.2887(2) 0.0275(10) Uani 1.00 1 d .
C(61) C 0.0673(4) 0.3213(4) 0.4648(3) 0.0633(19) Uani 1.00 1 d D
C(62) C -0.0242(5) 0.3254(5) 0.4677(4) 0.087(2) Uani 1.00 1 d D
C(63) C -0.0425(5) 0.3428(4) 0.5376(4) 0.083(2) Uani 1.00 1 d D
C(64) C 0.0237(4) 0.3014(3) 0.5688(3) 0.069(2) Uani 1.00 1 d D
C(65) C 0.2792(4) 0.1790(4) 0.6328(4) 0.069(2) Uani 1.00 1 d .
C(66) C 0.1911(5) 0.2025(3) 0.6383(3) 0.067(2) Uani 1.00 1 d .
C(67) C 0.1926(5) 0.2432(4) 0.7022(4) 0.082(2) Uani 1.00 1 d .
C(68) C 0.2810(5) 0.2487(4) 0.7210(3) 0.073(2) Uani 1.00 1 d .
C(69) C 0.5607(13) 0.4001(6) 0.6892(7) 0.101(4) Uani 0.50 1 d PDU
C(70) C 0.5785(15) 0.3793(7) 0.7523(7) 0.112(5) Uani 0.50 1 d PDU
C(71) C 0.5265(9) 0.3077(5) 0.7579(5) 0.061(3) Uani 0.50 1 d PDU
C(72) C 0.5383(7) 0.2822(5) 0.6941(5) 0.043(2) Uani 0.50 1 d PDU
Li(1) Li 0.2948(7) 0.4339(4) 0.6421(4) 0.046(2) Uani 1.00 1 d .
H(1NA) H 0.2568 0.6606 0.4436 0.031 Uiso 1.00 1 c R
H(1NB) H 0.2034 0.6013 0.4672 0.031 Uiso 1.00 1 c R
H(2) H 0.4948 0.7429 0.4838 0.034 Uiso 1.00 1 c R
H(2NA) H 0.2235 0.4365 0.4046 0.029 Uiso 1.00 1 c R
H(2NB) H 0.1741 0.5032 0.4061 0.029 Uiso 1.00 1 c R
H(3) H 0.4398 0.8574 0.4888 0.037 Uiso 1.00 1 c R
H(4) H 0.3278 0.8897 0.4242 0.035 Uiso 1.00 1 c R
H(5) H 0.2764 0.8102 0.3501 0.036 Uiso 1.00 1 c R
H(6) H 0.3267 0.6949 0.3449 0.031 Uiso 1.00 1 c R
H(8) H 0.6030 0.6793 0.4368 0.032 Uiso 1.00 1 c R
H(9) H 0.7000 0.6795 0.5190 0.038 Uiso 1.00 1 c R
H(10) H 0.6790 0.6074 0.6088 0.043 Uiso 1.00 1 c R
H(11) H 0.5641 0.5341 0.6141 0.038 Uiso 1.00 1 c R
H(12) H 0.4648 0.5345 0.5332 0.035 Uiso 1.00 1 c R
H(14) H 0.4663 0.6885 0.2930 0.029 Uiso 1.00 1 c R
H(15) H 0.5480 0.6769 0.2036 0.031 Uiso 1.00 1 c R
H(17) H 0.6537 0.6101 0.1407 0.038 Uiso 1.00 1 c R
H(18) H 0.7472 0.5185 0.1329 0.039 Uiso 1.00 1 c R
H(19) H 0.7598 0.4366 0.2150 0.042 Uiso 1.00 1 c R
H(20) H 0.6801 0.4455 0.3059 0.030 Uiso 1.00 1 c R
H(25) H 0.7153 0.5727 0.3775 0.033 Uiso 1.00 1 c R
H(26) H 0.8414 0.5643 0.4270 0.036 Uiso 1.00 1 c R
H(27) H 0.8652 0.4769 0.5041 0.048 Uiso 1.00 1 c R
H(28) H 0.7584 0.4019 0.5347 0.048 Uiso 1.00 1 c R
H(30) H 0.6106 0.3621 0.5241 0.044 Uiso 1.00 1 c R
H(31) H 0.4863 0.3684 0.4727 0.038 Uiso 1.00 1 c R
H(34) H 0.3522 0.3339 0.2918 0.034 Uiso 1.00 1 c R
H(35) H 0.2673 0.2369 0.3105 0.044 Uiso 1.00 1 c R
H(36) H 0.2242 0.2100 0.4133 0.045 Uiso 1.00 1 c R
H(37) H 0.2670 0.2790 0.4985 0.052 Uiso 1.00 1 c R
H(38) H 0.3464 0.3806 0.4804 0.039 Uiso 1.00 1 c R
H(40) H 0.3851 0.5319 0.2533 0.028 Uiso 1.00 1 c R
H(41) H 0.4242 0.5184 0.1462 0.033 Uiso 1.00 1 c R
H(42) H 0.5135 0.4281 0.1171 0.033 Uiso 1.00 1 c R
H(43) H 0.5564 0.3443 0.1935 0.031 Uiso 1.00 1 c R
H(44) H 0.5134 0.3551 0.2981 0.029 Uiso 1.00 1 c R
H(45) H 0.3556 0.6391 0.5171 0.031 Uiso 1.00 1 c R
H(47) H 0.3654 0.7334 0.5780 0.045 Uiso 1.00 1 c R
H(48) H 0.3156 0.8134 0.6531 0.049 Uiso 1.00 1 c R
H(49) H 0.1851 0.7972 0.6973 0.041 Uiso 1.00 1 c R
H(50) H 0.1016 0.7034 0.6627 0.042 Uiso 1.00 1 c R
H(51) H 0.1511 0.6231 0.5884 0.038 Uiso 1.00 1 c R
H(53) H 0.2516 0.4429 0.3027 0.032 Uiso 1.00 1 c R
H(55) H 0.0545 0.4843 0.3654 0.063 Uiso 1.00 1 c R
H(56) H -0.0715 0.4408 0.3257 0.079 Uiso 1.00 1 c R
H(57) H -0.0705 0.3738 0.2312 0.061 Uiso 1.00 1 c R
H(58) H 0.0505 0.3615 0.1742 0.053 Uiso 1.00 1 c R
H(59) H 0.1748 0.4041 0.2136 0.041 Uiso 1.00 1 c R
H(61A) H 0.0849 0.2851 0.4334 0.076 Uiso 1.00 1 c R
H(61B) H 0.0910 0.3675 0.4521 0.076 Uiso 1.00 1 c R
H(62A) H -0.0496 0.2797 0.4553 0.105 Uiso 1.00 1 c R
H(62B) H -0.0454 0.3630 0.4392 0.105 Uiso 1.00 1 c R
H(63A) H -0.0372 0.3940 0.5464 0.100 Uiso 1.00 1 c R
H(63B) H -0.0984 0.3264 0.5505 0.100 Uiso 1.00 1 c R
H(64A) H 0.0375 0.3226 0.6107 0.083 Uiso 1.00 1 c R
H(64B) H 0.0049 0.2522 0.5759 0.083 Uiso 1.00 1 c R
H(65A) H 0.2864 0.1315 0.6518 0.083 Uiso 1.00 1 c R
H(65B) H 0.2962 0.1770 0.5875 0.083 Uiso 1.00 1 c R
H(66A) H 0.1528 0.1616 0.6401 0.081 Uiso 1.00 1 c R
H(66B) H 0.1752 0.2337 0.6025 0.081 Uiso 1.00 1 c R
H(67A) H 0.1681 0.2909 0.6968 0.099 Uiso 1.00 1 c R
H(67B) H 0.1607 0.2173 0.7350 0.099 Uiso 1.00 1 c R
H(68A) H 0.2941 0.2976 0.7348 0.088 Uiso 1.00 1 c R
H(68B) H 0.2932 0.2160 0.7566 0.088 Uiso 1.00 1 c R
H(69A) H 0.5134 0.4334 0.6892 0.122 Uiso 0.50 1 c PR
H(69B) H 0.6093 0.4248 0.6709 0.122 Uiso 0.50 1 c PR
H(70A) H 0.5594 0.4150 0.7835 0.134 Uiso 0.50 1 c PR
H(70B) H 0.6386 0.3707 0.7584 0.134 Uiso 0.50 1 c PR
H(71A) H 0.5501 0.2751 0.7901 0.073 Uiso 0.50 1 c PR
H(71B) H 0.4674 0.3168 0.7675 0.073 Uiso 0.50 1 c PR
H(72A) H 0.5906 0.2550 0.6914 0.051 Uiso 0.50 1 c PR
H(72B) H 0.4919 0.2505 0.6822 0.051 Uiso 0.50 1 c PR

loop_
_atom_site_aniso_label
_atom_site_aniso_U_11
_atom_site_aniso_U_22
_atom_site_aniso_U_33
_atom_site_aniso_U_12
_atom_site_aniso_U_13
_atom_site_aniso_U_23
Ru(1) 0.0216(2) 0.02885(18) 0.01249(16) 0.00047(17) 0.00136(17) -0.00110(16)
Br(1) 0.0356(3) 0.0481(3) 0.0330(2) -0.0040(2) 0.0104(2) -0.0091(2)
P(1) 0.0230(6) 0.0271(5) 0.0135(5) 0.0008(4) 0.0007(5) -0.0006(4)
P(2) 0.0238(6) 0.0274(6) 0.0135(5) -0.0013(5) 0.0005(4) 0.0013(4)
O(1) 0.0299(19) 0.0305(15) 0.0168(15) 0.0017(15) 0.0025(17) -0.0009(13)
O(2) 0.039(2) 0.044(2) 0.0161(17) -0.0064(16) 0.0017(14) 0.0007(14)
O(3) 0.028(2) 0.0333(17) 0.0170(16) -0.0006(15) 0.0009(15) -0.0023(14)
O(4) 0.047(2) 0.0323(18) 0.0241(18) -0.0003(16) -0.0115(18) 0.0009(14)
O(5) 0.053(3) 0.065(2) 0.062(3) -0.002(2) -0.002(2) -0.005(2)
O(6) 0.085(4) 0.078(3) 0.078(3) -0.015(3) 0.007(3) -0.004(2)
O(7) 0.031(4) 0.072(5) 0.080(5) -0.023(4) -0.011(4) 0.047(4)
O(8) 0.048(2) 0.071(2) 0.050(2) -0.003(2) 0.005(2) 0.000(2)
O(9) 0.074(3) 0.065(2) 0.055(2) 0.014(2) 0.013(2) -0.003(2)
N(1) 0.026(2) 0.033(2) 0.017(2) -0.0002(19) 0.0007(17) 0.0033(16)
N(2) 0.025(2) 0.031(2) 0.0164(19) 0.0018(17) 0.0005(17) -0.0004(15)
C(1) 0.028(2) 0.027(2) 0.018(2) 0.0026(19) 0.007(2) 0.0000(19)
C(2) 0.032(3) 0.032(2) 0.021(2) -0.000(2) 0.006(2) 0.0008(19)
C(3) 0.037(3) 0.026(2) 0.030(2) -0.004(2) 0.008(2) -0.004(2)
C(4) 0.029(3) 0.029(2) 0.030(2) 0.002(2) 0.016(2) -0.004(2)
C(5) 0.022(3) 0.035(2) 0.032(2) 0.005(2) 0.010(2) 0.005(2)
C(6) 0.020(2) 0.039(2) 0.018(2) -0.002(2) 0.002(2) 0.000(2)
C(7) 0.023(2) 0.028(2) 0.014(2) 0.005(2) -0.003(2) 0.0006(18)
C(8) 0.028(3) 0.035(2) 0.018(2) -0.000(2) 0.003(2) -0.0038(19)
C(9) 0.026(3) 0.036(2) 0.031(2) -0.005(2) -0.003(2) -0.007(2)
C(10) 0.033(3) 0.055(3) 0.019(2) -0.000(2) -0.009(2) -0.001(2)
C(11) 0.028(3) 0.049(2) 0.017(2) -0.002(2) 0.000(2) 0.006(2)
C(12) 0.027(3) 0.042(2) 0.020(2) 0.002(2) 0.001(2) -0.000(2)
C(13) 0.022(2) 0.028(2) 0.015(2) -0.008(2) 0.000(2) 0.0029(18)
C(14) 0.027(3) 0.023(2) 0.022(2) -0.000(2) -0.003(2) 0.0011(18)
C(15) 0.036(3) 0.031(2) 0.010(2) 0.002(2) -0.000(2) 0.0018(18)
C(16) 0.028(3) 0.034(2) 0.016(2) -0.006(2) 0.003(2) 0.0007(19)
C(17) 0.035(3) 0.039(2) 0.020(2) -0.002(2) 0.006(2) 0.003(2)
C(18) 0.037(3) 0.037(2) 0.022(2) -0.002(2) 0.015(2) -0.005(2)
C(19) 0.032(3) 0.041(3) 0.032(2) 0.001(2) 0.003(2) -0.003(2)
C(20) 0.027(2) 0.028(2) 0.021(2) 0.000(2) 0.007(2) -0.0017(17)
C(21) 0.024(2) 0.024(2) 0.023(2) -0.005(2) -0.0045(19) -0.000(2)
C(22) 0.021(2) 0.025(2) 0.015(2) -0.005(2) -0.0023(18) 0.0003(18)
C(23) 0.021(2) 0.027(2) 0.017(2) 0.000(2) -0.000(2) 0.0006(17)
C(24) 0.032(3) 0.030(2) 0.013(2) 0.005(2) -0.003(2) 0.0001(17)
C(25) 0.025(2) 0.038(2) 0.020(2) 0.003(2) -0.002(2) -0.006(2)
C(26) 0.030(2) 0.034(2) 0.025(2) -0.001(2) 0.002(2) -0.004(2)
C(27) 0.035(3) 0.046(3) 0.039(3) 0.005(2) -0.011(2) -0.003(2)
C(28) 0.040(3) 0.043(2) 0.036(3) 0.003(2) -0.017(2) 0.008(2)
C(29) 0.035(3) 0.034(2) 0.027(2) 0.004(2) -0.008(2) 0.0038(19)
C(30) 0.040(3) 0.038(2) 0.032(3) -0.001(2) -0.011(2) 0.018(2)
C(31) 0.037(3) 0.034(2) 0.025(2) -0.004(2) -0.004(2) 0.010(2)
C(32) 0.034(2) 0.031(2) 0.016(2) 0.004(2) -0.002(2) 0.000(2)
C(33) 0.022(2) 0.022(2) 0.025(2) -0.0016(19) 0.000(2) 0.0052(19)
C(34) 0.025(2) 0.029(2) 0.030(2) 0.001(2) 0.004(2) 0.0026(19)
C(35) 0.032(3) 0.038(2) 0.039(3) -0.004(2) 0.002(2) -0.002(2)
C(36) 0.038(3) 0.030(2) 0.044(3) -0.004(2) 0.003(3) 0.007(2)
C(37) 0.049(4) 0.035(3) 0.044(3) 0.001(2) 0.011(3) 0.009(2)
C(38) 0.033(3) 0.032(2) 0.032(2) -0.002(2) 0.006(2) 0.004(2)
C(39) 0.020(2) 0.028(2) 0.015(2) -0.0040(19) 0.0036(19) -0.0042(17)
C(40) 0.023(2) 0.027(2) 0.020(2) 0.001(2) -0.001(2) -0.0010(18)
C(41) 0.038(3) 0.031(2) 0.014(2) 0.004(2) -0.003(2) 0.0063(19)
C(42) 0.026(3) 0.042(2) 0.015(2) -0.005(2) 0.003(2) -0.005(2)
C(43) 0.024(2) 0.031(2) 0.022(2) -0.003(2) 0.003(2) -0.007(2)
C(44) 0.024(2) 0.026(2) 0.024(2) 0.001(2) 0.002(2) 0.0028(19)
C(45) 0.025(2) 0.035(2) 0.016(2) -0.002(2) 0.001(2) 0.0006(19)
C(46) 0.032(3) 0.030(2) 0.015(2) 0.004(2) 0.000(2) 0.0037(18)
C(47) 0.039(3) 0.039(2) 0.035(2) -0.007(2) 0.003(2) -0.010(2)
C(48) 0.046(4) 0.041(3) 0.036(3) -0.003(2) 0.000(2) -0.007(2)
C(49) 0.046(3) 0.036(2) 0.020(2) 0.001(2) 0.003(2) -0.001(2)
C(50) 0.036(3) 0.043(3) 0.028(2) 0.002(2) 0.013(2) -0.003(2)
C(51) 0.031(3) 0.033(2) 0.030(2) -0.002(2) 0.004(2) -0.003(2)
C(52) 0.024(2) 0.036(2) 0.018(2) -0.001(2) 0.0032(19) -0.004(2)
C(53) 0.029(2) 0.032(2) 0.019(2) 0.001(2) -0.003(2) -0.0058(19)
C(54) 0.042(3) 0.041(3) 0.017(2) 0.002(2) -0.000(2) 0.003(2)
C(55) 0.032(3) 0.097(4) 0.029(3) -0.011(3) -0.001(2) -0.016(3)
C(56) 0.033(4) 0.119(6) 0.044(4) -0.012(3) -0.006(3) -0.009(3)
C(57) 0.039(4) 0.071(4) 0.042(3) -0.020(3) -0.013(3) 0.003(3)
C(58) 0.058(4) 0.042(3) 0.032(3) -0.001(3) -0.009(3) -0.004(2)
C(59) 0.041(3) 0.032(2) 0.029(2) -0.005(2) -0.009(2) 0.001(2)
C(60) 0.030(2) 0.032(2) 0.021(2) 0.003(2) -0.002(2) -0.005(2)
C(61) 0.051(4) 0.094(5) 0.044(4) 0.004(4) -0.006(3) -0.008(3)
C(62) 0.066(6) 0.104(6) 0.092(6) 0.003(5) -0.010(5) -0.023(5)
C(63) 0.061(6) 0.078(5) 0.110(7) -0.002(4) 0.020(5) 0.006(5)
C(64) 0.070(5) 0.063(4) 0.075(5) -0.012(4) 0.020(4) -0.014(3)
C(65) 0.058(5) 0.065(4) 0.084(5) -0.006(3) 0.008(4) -0.020(4)
C(66) 0.078(6) 0.059(4) 0.065(4) 0.003(3) 0.013(4) 0.002(3)
C(67) 0.071(6) 0.106(6) 0.070(5) 0.002(5) 0.013(4) -0.021(4)
C(68) 0.075(6) 0.096(6) 0.049(4) -0.001(4) 0.000(4) -0.003(3)
C(69) 0.093(10) 0.065(6) 0.145(10) -0.024(8) -0.051(9) 0.051(6)
C(70) 0.145(12) 0.061(7) 0.129(9) -0.021(8) -0.057(10) 0.017(6)
C(71) 0.069(8) 0.047(6) 0.066(6) 0.018(5) -0.035(6) 0.011(5)
C(72) 0.023(5) 0.044(5) 0.062(6) 0.012(4) -0.008(5) 0.022(4)
Li(1) 0.068(7) 0.027(4) 0.042(5) 0.002(4) 0.016(5) -0.003(3)

loop_
_atom_type_symbol
_atom_type_description
_atom_type_scat_dispersion_real
_atom_type_scat_dispersion_imag
_atom_type_scat_source
C C 0.003 0.002
;
International Tables for Crystallography
(1992, Vol. C, Tables 4.2.6.8 and 6.1.1.4)
;
H H 0.000 0.000
;
International Tables for Crystallography
(1992, Vol. C, Table 6.1.1.4)
;
Br Br -0.290 2.459
;
International Tables for Crystallography
(1992, Vol. C, Tables 4.2.6.8 and 6.1.1.4)
;
Li Li 0.000 0.000
;
International Tables for Crystallography
(1992, Vol. C, Tables 4.2.6.8 and 6.1.1.4)
;
N N 0.006 0.003
;
International Tables for Crystallography
(1992, Vol. C, Tables 4.2.6.8 and 6.1.1.4)
;
O O 0.011 0.006
;
International Tables for Crystallography
(1992, Vol. C, Tables 4.2.6.8 and 6.1.1.4)
;
P P 0.102 0.094
;
International Tables for Crystallography
(1992, Vol. C, Tables 4.2.6.8 and 6.1.1.4)
;
Ru Ru -1.259 0.836
;
International Tables for Crystallography
(1992, Vol. C, Tables 4.2.6.8 and 6.1.1.4)
;

loop_
_geom_angle_atom_site_label_1
_geom_angle_atom_site_label_2
_geom_angle_atom_site_label_3
_geom_angle
_geom_angle_publ_flag
_geom_angle_site_symmetry_1
_geom_angle_site_symmetry_3
P(1) Ru(1) P(2) 88.90(4) yes . .
P(1) Ru(1) O(1) 98.70(9) yes . .
P(1) Ru(1) O(3) 94.06(9) yes . .
P(1) Ru(1) N(1) 92.23(11) yes . .
P(1) Ru(1) N(2) 170.53(10) yes . .
P(2) Ru(1) O(1) 92.89(9) yes . .
P(2) Ru(1) O(3) 99.02(9) yes . .
P(2) Ru(1) N(1) 168.83(10) yes . .
P(2) Ru(1) N(2) 91.52(10) yes . .
O(1) Ru(1) O(3) 162.70(13) yes . .
O(1) Ru(1) N(1) 75.95(13) yes . .
O(1) Ru(1) N(2) 90.72(13) yes . .
O(3) Ru(1) N(1) 91.99(13) yes . .
O(3) Ru(1) N(2) 76.53(13) yes . .
N(1) Ru(1) N(2) 89.19(15) yes . .
Ru(1) P(1) C(1) 110.82(16) yes . .
Ru(1) P(1) C(7) 124.15(15) yes . .
Ru(1) P(1) C(13) 112.89(15) yes . .
C(1) P(1) C(7) 101.5(2) yes . .
C(1) P(1) C(13) 104.7(2) yes . .
C(7) P(1) C(13) 100.7(2) yes . .
Ru(1) P(2) C(32) 113.80(14) yes . .
Ru(1) P(2) C(33) 109.08(16) yes . .
Ru(1) P(2) C(39) 124.21(15) yes . .
C(32) P(2) C(33) 106.9(2) yes . .
C(32) P(2) C(39) 99.3(2) yes . .
C(33) P(2) C(39) 101.8(2) yes . .
Ru(1) O(1) C(52) 117.4(2) yes . .
C(52) O(2) Li(1) 131.7(4) yes . .
Ru(1) O(3) C(60) 117.5(2) yes . .
C(60) O(4) Li(1) 154.9(4) yes . 4_564
C(61) O(5) C(64) 107.5(5) yes . .
C(65) O(6) C(68) 105.8(6) yes . .
C(69) O(7) C(72) 105.8(9) yes . .
Ru(1) N(1) C(45) 104.4(2) yes . .
Ru(1) N(2) C(53) 107.9(2) yes . .
P(1) C(1) C(2) 123.0(3) yes . .
P(1) C(1) C(6) 117.1(3) yes . .
C(2) C(1) C(6) 119.5(4) yes . .
C(1) C(2) C(3) 119.3(4) yes . .
C(2) C(3) C(4) 120.9(4) yes . .
C(3) C(4) C(5) 119.5(4) yes . .
C(4) C(5) C(6) 121.3(4) yes . .
C(1) C(6) C(5) 119.5(4) yes . .
P(1) C(7) C(8) 119.5(3) yes . .
P(1) C(7) C(12) 121.0(3) yes . .
C(8) C(7) C(12) 119.6(4) yes . .
C(7) C(8) C(9) 120.6(4) yes . .
C(8) C(9) C(10) 119.5(4) yes . .
C(9) C(10) C(11) 120.0(4) yes . .
C(10) C(11) C(12) 121.2(4) yes . .
C(7) C(12) C(11) 119.0(4) yes . .
P(1) C(13) C(14) 119.7(3) yes . .
P(1) C(13) C(22) 120.2(3) yes . .
C(14) C(13) C(22) 119.8(4) yes . .
C(13) C(14) C(15) 120.4(4) yes . .
C(14) C(15) C(16) 121.7(4) yes . .
C(15) C(16) C(17) 122.6(4) yes . .
C(15) C(16) C(21) 119.0(4) yes . .
C(17) C(16) C(21) 118.4(4) yes . .
C(16) C(17) C(18) 121.5(4) yes . .
C(17) C(18) C(19) 120.1(4) yes . .
C(18) C(19) C(20) 121.2(4) yes . .
C(19) C(20) C(21) 120.6(4) yes . .
C(16) C(21) C(20) 118.1(4) yes . .
C(16) C(21) C(22) 119.3(4) yes . .
C(20) C(21) C(22) 122.6(4) yes . .
C(13) C(22) C(21) 119.8(3) yes . .
C(13) C(22) C(23) 121.8(3) yes . .
C(21) C(22) C(23) 118.3(4) yes . .
C(22) C(23) C(24) 118.1(4) yes . .
C(22) C(23) C(32) 120.4(4) yes . .
C(24) C(23) C(32) 121.4(4) yes . .
C(23) C(24) C(25) 123.8(4) yes . .
C(23) C(24) C(29) 119.0(4) yes . .
C(25) C(24) C(29) 117.2(4) yes . .
C(24) C(25) C(26) 122.6(4) yes . .
C(25) C(26) C(27) 120.3(4) yes . .
C(26) C(27) C(28) 119.9(5) yes . .
C(27) C(28) C(29) 120.7(5) yes . .
C(24) C(29) C(28) 119.2(4) yes . .
C(24) C(29) C(30) 118.8(5) yes . .
C(28) C(29) C(30) 121.9(4) yes . .
C(29) C(30) C(31) 120.5(4) yes . .
C(30) C(31) C(32) 122.3(4) yes . .
P(2) C(32) C(23) 121.6(3) yes . .
P(2) C(32) C(31) 120.3(3) yes . .
C(23) C(32) C(31) 118.0(4) yes . .
P(2) C(33) C(34) 121.4(3) yes . .
P(2) C(33) C(38) 119.5(3) yes . .
C(34) C(33) C(38) 118.0(4) yes . .
C(33) C(34) C(35) 120.6(4) yes . .
C(34) C(35) C(36) 120.4(5) yes . .
C(35) C(36) C(37) 120.3(5) yes . .
C(36) C(37) C(38) 120.0(5) yes . .
C(33) C(38) C(37) 120.7(4) yes . .
P(2) C(39) C(40) 121.3(3) yes . .
P(2) C(39) C(44) 120.5(3) yes . .
C(40) C(39) C(44) 118.2(4) yes . .
C(39) C(40) C(41) 120.6(4) yes . .
C(40) C(41) C(42) 120.0(4) yes . .
C(41) C(42) C(43) 120.0(4) yes . .
C(42) C(43) C(44) 119.7(4) yes . .
C(39) C(44) C(43) 121.4(4) yes . .
N(1) C(45) C(46) 117.5(4) yes . .
N(1) C(45) C(52) 106.3(3) yes . .
C(46) C(45) C(52) 116.2(3) yes . .
C(45) C(46) C(47) 118.1(4) yes . .
C(45) C(46) C(51) 123.5(4) yes . .
C(47) C(46) C(51) 118.4(4) yes . .
C(46) C(47) C(48) 121.0(5) yes . .
C(47) C(48) C(49) 119.7(5) yes . .
C(48) C(49) C(50) 119.8(5) yes . .
C(49) C(50) C(51) 120.5(5) yes . .
C(46) C(51) C(50) 120.6(4) yes . .
O(1) C(52) O(2) 123.8(4) yes . .
O(1) C(52) C(45) 114.0(3) yes . .
O(2) C(52) C(45) 122.1(4) yes . .
N(2) C(53) C(54) 115.4(4) yes . .
N(2) C(53) C(60) 108.9(3) yes . .
C(54) C(53) C(60) 116.0(4) yes . .
C(53) C(54) C(55) 123.2(4) yes . .
C(53) C(54) C(59) 118.7(4) yes . .
C(55) C(54) C(59) 118.0(5) yes . .
C(54) C(55) C(56) 122.0(5) yes . .
C(55) C(56) C(57) 118.4(6) yes . .
C(56) C(57) C(58) 120.0(6) yes . .
C(57) C(58) C(59) 121.2(5) yes . .
C(54) C(59) C(58) 120.3(5) yes . .
O(3) C(60) O(4) 122.2(4) yes . .
O(3) C(60) C(53) 116.3(4) yes . .
O(4) C(60) C(53) 121.3(4) yes . .
O(5) C(61) C(62) 106.3(5) yes . .
C(61) C(62) C(63) 104.1(6) yes . .
C(62) C(63) C(64) 99.9(6) yes . .
O(5) C(64) C(63) 108.3(6) yes . .
O(6) C(65) C(66) 106.2(6) yes . .
C(65) C(66) C(67) 101.6(6) yes . .
C(66) C(67) C(68) 106.3(7) yes . .
O(6) C(68) C(67) 106.5(6) yes . .
O(7) C(69) C(70) 110.9(11) yes . .
C(69) C(70) C(71) 101.4(13) yes . .
C(70) C(71) C(72) 98.5(10) yes . .
O(7) C(72) C(71) 108.9(8) yes . .
O(2) Li(1) O(4) 115.8(4) yes . 4_565
O(2) Li(1) O(8) 93.0(4) yes . .
O(2) Li(1) O(9) 116.4(5) yes . .
O(4) Li(1) O(8) 120.8(5) yes 4_565 .
O(4) Li(1) O(9) 108.3(5) yes 4_565 .
O(8) Li(1) O(9) 101.7(4) yes . .
Ru(1) N(1) H(1NA) 110.9 no . .
Ru(1) N(1) H(1NB) 110.9 no . .
C(45) N(1) H(1NA) 110.9 no . .
C(45) N(1) H(1NB) 110.9 no . .
H(1NA) N(1) H(1NB) 108.9 no . .
Ru(1) N(2) H(2NA) 110.1 no . .
Ru(1) N(2) H(2NB) 110.1 no . .
C(53) N(2) H(2NA) 110.1 no . .
C(53) N(2) H(2NB) 110.1 no . .
H(2NA) N(2) H(2NB) 108.4 no . .
C(1) C(2) H(2) 120.4 no . .
C(3) C(2) H(2) 120.3 no . .
C(2) C(3) H(3) 119.6 no . .
C(4) C(3) H(3) 119.6 no . .
C(3) C(4) H(4) 120.3 no . .
C(5) C(4) H(4) 120.3 no . .
C(4) C(5) H(5) 119.3 no . .
C(6) C(5) H(5) 119.3 no . .
C(1) C(6) H(6) 120.3 no . .
C(5) C(6) H(6) 120.3 no . .
C(7) C(8) H(8) 119.7 no . .
C(9) C(8) H(8) 119.7 no . .
C(8) C(9) H(9) 120.2 no . .
C(10) C(9) H(9) 120.2 no . .
C(9) C(10) H(10) 120.0 no . .
C(11) C(10) H(10) 120.0 no . .
C(10) C(11) H(11) 119.4 no . .
C(12) C(11) H(11) 119.4 no . .
C(7) C(12) H(12) 120.5 no . .
C(11) C(12) H(12) 120.5 no . .
C(13) C(14) H(14) 119.8 no . .
C(15) C(14) H(14) 119.8 no . .
C(14) C(15) H(15) 119.2 no . .
C(16) C(15) H(15) 119.2 no . .
C(16) C(17) H(17) 119.3 no . .
C(18) C(17) H(17) 119.3 no . .
C(17) C(18) H(18) 119.9 no . .
C(19) C(18) H(18) 119.9 no . .
C(18) C(19) H(19) 119.4 no . .
C(20) C(19) H(19) 119.4 no . .
C(19) C(20) H(20) 119.7 no . .
C(21) C(20) H(20) 119.7 no . .
C(24) C(25) H(25) 118.7 no . .
C(26) C(25) H(25) 118.7 no . .
C(25) C(26) H(26) 119.8 no . .
C(27) C(26) H(26) 119.8 no . .
C(26) C(27) H(27) 120.1 no . .
C(28) C(27) H(27) 120.1 no . .
C(27) C(28) H(28) 119.7 no . .
C(29) C(28) H(28) 119.6 no . .
C(29) C(30) H(30) 119.7 no . .
C(31) C(30) H(30) 119.7 no . .
C(30) C(31) H(31) 118.9 no . .
C(32) C(31) H(31) 118.9 no . .
C(33) C(34) H(34) 119.7 no . .
C(35) C(34) H(34) 119.7 no . .
C(34) C(35) H(35) 119.8 no . .
C(36) C(35) H(35) 119.8 no . .
C(35) C(36) H(36) 119.9 no . .
C(37) C(36) H(36) 119.9 no . .
C(36) C(37) H(37) 120.0 no . .
C(38) C(37) H(37) 120.0 no . .
C(33) C(38) H(38) 119.7 no . .
C(37) C(38) H(38) 119.7 no . .
C(39) C(40) H(40) 119.7 no . .
C(41) C(40) H(40) 119.7 no . .
C(40) C(41) H(41) 120.0 no . .
C(42) C(41) H(41) 120.0 no . .
C(41) C(42) H(42) 120.0 no . .
C(43) C(42) H(42) 120.0 no . .
C(42) C(43) H(43) 120.2 no . .
C(44) C(43) H(43) 120.1 no . .
C(39) C(44) H(44) 119.3 no . .
C(43) C(44) H(44) 119.3 no . .
N(1) C(45) H(45) 105.2 no . .
C(46) C(45) H(45) 105.2 no . .
C(52) C(45) H(45) 105.2 no . .
C(46) C(47) H(47) 119.5 no . .
C(48) C(47) H(47) 119.5 no . .
C(47) C(48) H(48) 120.1 no . .
C(49) C(48) H(48) 120.1 no . .
C(48) C(49) H(49) 120.1 no . .
C(50) C(49) H(49) 120.1 no . .
C(49) C(50) H(50) 119.8 no . .
C(51) C(50) H(50) 119.8 no . .
C(46) C(51) H(51) 119.7 no . .
C(50) C(51) H(51) 119.7 no . .
N(2) C(53) H(53) 105.1 no . .
C(54) C(53) H(53) 105.1 no . .
C(60) C(53) H(53) 105.1 no . .
C(54) C(55) H(55) 119.0 no . .
C(56) C(55) H(55) 119.0 no . .
C(55) C(56) H(56) 120.8 no . .
C(57) C(56) H(56) 120.8 no . .
C(56) C(57) H(57) 120.0 no . .
C(58) C(57) H(57) 120.0 no . .
C(57) C(58) H(58) 119.4 no . .
C(59) C(58) H(58) 119.4 no . .
C(54) C(59) H(59) 119.8 no . .
C(58) C(59) H(59) 119.8 no . .
O(5) C(61) H(61A) 110.5 no . .
O(5) C(61) H(61B) 110.5 no . .
C(62) C(61) H(61A) 110.5 no . .
C(62) C(61) H(61B) 110.5 no . .
H(61A) C(61) H(61B) 108.6 no . .
C(61) C(62) H(62A) 110.9 no . .
C(61) C(62) H(62B) 110.9 no . .
C(63) C(62) H(62A) 110.9 no . .
C(63) C(62) H(62B) 110.9 no . .
H(62A) C(62) H(62B) 109.0 no . .
C(62) C(63) H(63A) 111.8 no . .
C(62) C(63) H(63B) 111.8 no . .
C(64) C(63) H(63A) 111.8 no . .
C(64) C(63) H(63B) 111.8 no . .
H(63A) C(63) H(63B) 109.5 no . .
O(5) C(64) H(64A) 110.0 no . .
O(5) C(64) H(64B) 110.0 no . .
C(63) C(64) H(64A) 110.0 no . .
C(63) C(64) H(64B) 110.0 no . .
H(64A) C(64) H(64B) 108.4 no . .
O(6) C(65) H(65A) 110.5 no . .
O(6) C(65) H(65B) 110.5 no . .
C(66) C(65) H(65A) 110.5 no . .
C(66) C(65) H(65B) 110.5 no . .
H(65A) C(65) H(65B) 108.7 no . .
C(65) C(66) H(66A) 111.5 no . .
C(65) C(66) H(66B) 111.4 no . .
C(67) C(66) H(66A) 111.4 no . .
C(67) C(66) H(66B) 111.5 no . .
H(66A) C(66) H(66B) 109.3 no . .
C(66) C(67) H(67A) 110.5 no . .
C(66) C(67) H(67B) 110.5 no . .
C(68) C(67) H(67A) 110.5 no . .
C(68) C(67) H(67B) 110.5 no . .
H(67A) C(67) H(67B) 108.7 no . .
O(6) C(68) H(68A) 110.4 no . .
O(6) C(68) H(68B) 110.4 no . .
C(67) C(68) H(68A) 110.4 no . .
C(67) C(68) H(68B) 110.4 no . .
H(68A) C(68) H(68B) 108.6 no . .
O(7) C(69) H(69A) 109.5 no . .
O(7) C(69) H(69B) 109.5 no . .
C(70) C(69) H(69A) 109.5 no . .
C(70) C(69) H(69B) 109.5 no . .
H(69A) C(69) H(69B) 108.0 no . .
C(69) C(70) H(70A) 111.5 no . .
C(69) C(70) H(70B) 111.5 no . .
C(71) C(70) H(70A) 111.5 no . .
C(71) C(70) H(70B) 111.5 no . .
H(70A) C(70) H(70B) 109.3 no . .
C(70) C(71) H(71A) 112.1 no . .
C(70) C(71) H(71B) 112.1 no . .
C(72) C(71) H(71A) 112.1 no . .
C(72) C(71) H(71B) 112.1 no . .
H(71A) C(71) H(71B) 109.7 no . .
O(7) C(72) H(72A) 109.9 no . .
O(7) C(72) H(72B) 109.9 no . .
C(71) C(72) H(72A) 109.9 no . .
C(71) C(72) H(72B) 109.9 no . .
H(72A) C(72) H(72B) 108.3 no . .

loop_
_geom_bond_atom_site_label_1
_geom_bond_atom_site_label_2
_geom_bond_distance
_geom_bond_publ_flag
_geom_bond_site_symmetry_2
Ru(1) P(1) 2.2843(12) yes .
Ru(1) P(2) 2.2703(12) yes .
Ru(1) O(1) 2.101(3) yes .
Ru(1) O(3) 2.113(3) yes .
Ru(1) N(1) 2.193(4) yes .
Ru(1) N(2) 2.178(4) yes .
P(1) C(1) 1.860(4) yes .
P(1) C(7) 1.838(4) yes .
P(1) C(13) 1.844(4) yes .
P(2) C(32) 1.845(5) yes .
P(2) C(33) 1.852(4) yes .
P(2) C(39) 1.826(4) yes .
O(1) C(52) 1.303(5) yes .
O(2) C(52) 1.230(5) yes .
O(2) Li(1) 1.918(9) yes .
O(3) C(60) 1.302(6) yes .
O(4) C(60) 1.239(5) yes .
O(4) Li(1) 1.967(10) yes 4_564
O(5) C(61) 1.453(8) yes .
O(5) C(64) 1.429(9) yes .
O(6) C(65) 1.439(9) yes .
O(6) C(68) 1.410(10) yes .
O(7) C(69) 1.398(16) yes .
O(7) C(72) 1.433(13) yes .
O(8) Li(1) 2.095(12) yes .
O(9) Li(1) 1.974(11) yes .
N(1) C(45) 1.486(6) yes .
N(2) C(53) 1.490(5) yes .
C(1) C(2) 1.399(6) yes .
C(1) C(6) 1.410(6) yes .
C(2) C(3) 1.393(6) yes .
C(3) C(4) 1.391(7) yes .
C(4) C(5) 1.372(7) yes .
C(5) C(6) 1.384(7) yes .
C(7) C(8) 1.391(7) yes .
C(7) C(12) 1.404(6) yes .
C(8) C(9) 1.381(7) yes .
C(9) C(10) 1.395(7) yes .
C(10) C(11) 1.374(7) yes .
C(11) C(12) 1.384(7) yes .
C(13) C(14) 1.430(6) yes .
C(13) C(22) 1.394(6) yes .
C(14) C(15) 1.366(6) yes .
C(15) C(16) 1.408(7) yes .
C(16) C(17) 1.421(7) yes .
C(16) C(21) 1.428(6) yes .
C(17) C(18) 1.362(7) yes .
C(18) C(19) 1.384(7) yes .
C(19) C(20) 1.369(7) yes .
C(20) C(21) 1.426(6) yes .
C(21) C(22) 1.439(6) yes .
C(22) C(23) 1.512(6) yes .
C(23) C(24) 1.431(7) yes .
C(23) C(32) 1.380(6) yes .
C(24) C(25) 1.406(6) yes .
C(24) C(29) 1.429(6) yes .
C(25) C(26) 1.358(7) yes .
C(26) C(27) 1.396(7) yes .
C(27) C(28) 1.375(8) yes .
C(28) C(29) 1.418(8) yes .
C(29) C(30) 1.427(7) yes .
C(30) C(31) 1.349(8) yes .
C(31) C(32) 1.442(6) yes .
C(33) C(34) 1.402(6) yes .
C(33) C(38) 1.396(7) yes .
C(34) C(35) 1.379(7) yes .
C(35) C(36) 1.378(8) yes .
C(36) C(37) 1.369(8) yes .
C(37) C(38) 1.392(7) yes .
C(39) C(40) 1.390(6) yes .
C(39) C(44) 1.395(6) yes .
C(40) C(41) 1.401(6) yes .
C(41) C(42) 1.365(7) yes .
C(42) C(43) 1.403(6) yes .
C(43) C(44) 1.369(6) yes .
C(45) C(46) 1.507(6) yes .
C(45) C(52) 1.531(6) yes .
C(46) C(47) 1.402(7) yes .
C(46) C(51) 1.379(7) yes .
C(47) C(48) 1.382(7) yes .
C(48) C(49) 1.367(8) yes .
C(49) C(50) 1.394(7) yes .
C(50) C(51) 1.375(7) yes .
C(53) C(54) 1.508(7) yes .
C(53) C(60) 1.515(6) yes .
C(54) C(55) 1.370(8) yes .
C(54) C(59) 1.398(7) yes .
C(55) C(56) 1.397(9) yes .
C(56) C(57) 1.390(9) yes .
C(57) C(58) 1.360(9) yes .
C(58) C(59) 1.373(8) yes .
C(61) C(62) 1.479(11) yes .
C(62) C(63) 1.532(13) yes .
C(63) C(64) 1.476(11) yes .
C(65) C(66) 1.493(11) yes .
C(66) C(67) 1.545(11) yes .
C(67) C(68) 1.482(12) yes .
C(69) C(70) 1.41(2) yes .
C(70) C(71) 1.59(2) yes .
C(71) C(72) 1.435(15) yes .
N(1) H(1NA) 0.920 no .
N(1) H(1NB) 0.920 no .
N(2) H(2NA) 0.920 no .
N(2) H(2NB) 0.920 no .
C(2) H(2) 0.950 no .
C(3) H(3) 0.950 no .
C(4) H(4) 0.950 no .
C(5) H(5) 0.950 no .
C(6) H(6) 0.950 no .
C(8) H(8) 0.950 no .
C(9) H(9) 0.950 no .
C(10) H(10) 0.950 no .
C(11) H(11) 0.950 no .
C(12) H(12) 0.950 no .
C(14) H(14) 0.950 no .
C(15) H(15) 0.950 no .
C(17) H(17) 0.950 no .
C(18) H(18) 0.950 no .
C(19) H(19) 0.950 no .
C(20) H(20) 0.950 no .
C(25) H(25) 0.950 no .
C(26) H(26) 0.950 no .
C(27) H(27) 0.950 no .
C(28) H(28) 0.950 no .
C(30) H(30) 0.950 no .
C(31) H(31) 0.950 no .
C(34) H(34) 0.950 no .
C(35) H(35) 0.950 no .
C(36) H(36) 0.950 no .
C(37) H(37) 0.950 no .
C(38) H(38) 0.950 no .
C(40) H(40) 0.950 no .
C(41) H(41) 0.950 no .
C(42) H(42) 0.950 no .
C(43) H(43) 0.950 no .
C(44) H(44) 0.950 no .
C(45) H(45) 1.000 no .
C(47) H(47) 0.950 no .
C(48) H(48) 0.950 no .
C(49) H(49) 0.950 no .
C(50) H(50) 0.950 no .
C(51) H(51) 0.950 no .
C(53) H(53) 1.000 no .
C(55) H(55) 0.950 no .
C(56) H(56) 0.950 no .
C(57) H(57) 0.950 no .
C(58) H(58) 0.950 no .
C(59) H(59) 0.950 no .
C(61) H(61A) 0.990 no .
C(61) H(61B) 0.990 no .
C(62) H(62A) 0.990 no .
C(62) H(62B) 0.990 no .
C(63) H(63A) 0.990 no .
C(63) H(63B) 0.990 no .
C(64) H(64A) 0.990 no .
C(64) H(64B) 0.990 no .
C(65) H(65A) 0.990 no .
C(65) H(65B) 0.990 no .
C(66) H(66A) 0.990 no .
C(66) H(66B) 0.990 no .
C(67) H(67A) 0.990 no .
C(67) H(67B) 0.990 no .
C(68) H(68A) 0.990 no .
C(68) H(68B) 0.990 no .
C(69) H(69A) 0.990 no .
C(69) H(69B) 0.990 no .
C(70) H(70A) 0.990 no .
C(70) H(70B) 0.990 no .
C(71) H(71A) 0.990 no .
C(71) H(71B) 0.990 no .
C(72) H(72A) 0.990 no .
C(72) H(72B) 0.990 no .

loop_
_geom_contact_atom_site_label_1
_geom_contact_atom_site_label_2
_geom_contact_distance
_geom_contact_site_symmetry_2
Br(1) O(8) 3.523(4) .
Br(1) N(1) 3.471(4) .
Br(1) N(2) 3.369(3) .
O(4) C(68) 3.497(9) 4_564
O(5) O(8) 2.812(6) .
O(5) C(37) 3.400(8) .
O(5) C(66) 3.357(9) .
O(6) O(9) 2.807(7) .
O(6) C(72) 3.577(13) .
O(7) O(9) 2.820(10) .
O(8) Br(1) 3.523(4) .
O(8) O(5) 2.812(6) .
O(8) C(64) 3.380(8) .
O(9) O(6) 2.807(7) .
O(9) O(7) 2.820(10) .
O(9) C(68) 3.438(9) .
O(9) C(69) 3.46(2) .
O(9) C(72) 3.460(12) .
N(1) Br(1) 3.471(4) .
N(2) Br(1) 3.369(3) .
C(3) C(42) 3.535(6) 3_655
C(4) C(9) 3.426(7) 2_466
C(4) C(10) 3.531(7) 2_466
C(4) C(42) 3.439(7) 3_655
C(4) C(43) 3.439(7) 3_655
C(5) C(9) 3.572(7) 2_466
C(5) C(10) 3.570(7) 2_466
C(5) C(43) 3.508(7) 3_655
C(9) C(4) 3.426(7) 2_566
C(9) C(5) 3.572(7) 2_566
C(10) C(4) 3.531(7) 2_566
C(10) C(5) 3.570(7) 2_566
C(29) C(66) 3.575(8) 2_556
C(30) C(66) 3.562(9) 2_556
C(36) C(61) 3.590(9) .
C(37) O(5) 3.400(8) .
C(37) C(61) 3.535(9) .
C(42) C(3) 3.535(6) 3_645
C(42) C(4) 3.439(7) 3_645
C(43) C(4) 3.439(7) 3_645
C(43) C(5) 3.508(7) 3_645
C(61) C(36) 3.590(9) .
C(61) C(37) 3.535(9) .
C(64) O(8) 3.380(8) .
C(64) C(66) 3.594(11) .
C(66) O(5) 3.357(9) .
C(66) C(29) 3.575(8) 2_456
C(66) C(30) 3.562(9) 2_456
C(66) C(64) 3.594(11) .
C(68) O(4) 3.497(9) 4_565
C(68) O(9) 3.438(9) .
C(69) O(9) 3.46(2) .
C(72) O(6) 3.577(13) .
C(72) O(9) 3.460(12) .
Br(1) H(1NB) 2.579 .
Br(1) H(2NA) 3.526 .
Br(1) H(2NB) 2.518 .
Br(1) H(3) 3.079 2_466
Br(1) H(27) 3.501 1_455
Br(1) H(41) 3.285 4_565
Br(1) H(42) 3.035 4_565
Br(1) H(51) 2.936 .
Br(1) H(55) 2.863 .
Br(1) H(61B) 3.172 .
Br(1) H(63A) 3.276 .
O(3) H(67A) 3.575 4_564
O(3) H(68A) 3.178 4_564
O(4) H(67A) 3.426 4_564
O(4) H(68A) 2.558 4_564
O(5) H(30) 3.301 2_456
O(5) H(37) 2.878 .
O(5) H(66B) 2.400 .
O(6) H(57) 3.340 2_556
O(6) H(62A) 3.239 2_556
O(6) H(62B) 3.498 2_556
O(6) H(71B) 3.492 .
O(6) H(72B) 2.692 .
O(7) H(30) 2.923 .
O(7) H(36) 3.389 2_556
O(7) H(61A) 3.062 2_556
O(7) H(62A) 3.522 2_556
O(8) H(61B) 3.350 .
O(8) H(64A) 2.986 .
O(8) H(66B) 3.316 .
O(8) H(67A) 3.206 .
O(9) H(62A) 3.271 2_556
O(9) H(68A) 3.088 .
O(9) H(69A) 3.054 .
O(9) H(72B) 3.157 .
N(2) H(61B) 3.273 .
C(1) H(43) 3.464 3_655
C(2) H(43) 3.571 3_655
C(2) H(50) 3.587 2_566
C(3) H(9) 3.527 2_466
C(3) H(26) 3.403 2_466
C(3) H(42) 2.781 3_655
C(3) H(43) 3.267 3_655
C(4) H(9) 2.776 2_466
C(4) H(10) 2.990 2_466
C(4) H(42) 2.821 3_655
C(4) H(43) 2.827 3_655
C(5) H(9) 2.936 2_466
C(5) H(10) 2.926 2_466
C(5) H(19) 3.536 3_655
C(5) H(43) 2.657 3_655
C(5) H(67B) 3.025 4_564
C(5) H(68B) 3.139 4_564
C(6) H(43) 3.023 3_655
C(6) H(67B) 3.103 4_564
C(6) H(68B) 3.546 4_564
C(9) H(4) 3.143 2_566
C(9) H(5) 3.434 2_566
C(10) H(4) 3.031 2_566
C(10) H(5) 3.124 2_566
C(10) H(18) 3.231 4_665
C(10) H(19) 3.456 4_665
C(11) H(18) 3.513 4_665
C(11) H(69A) 3.522 .
C(11) H(69B) 3.332 .
C(13) H(49) 3.449 2_566
C(14) H(49) 3.072 2_566
C(14) H(50) 3.309 2_566
C(14) H(67A) 3.590 4_564
C(15) H(35) 3.541 3_655
C(15) H(49) 2.778 2_566
C(15) H(64A) 3.092 4_564
C(16) H(35) 3.576 3_655
C(16) H(49) 2.943 2_566
C(17) H(28) 3.254 4_664
C(17) H(35) 3.254 3_655
C(17) H(63A) 3.378 4_564
C(17) H(63B) 3.326 4_564
C(18) H(4) 3.273 3_645
C(18) H(10) 3.274 4_664
C(18) H(28) 3.205 4_664
C(18) H(69B) 3.016 4_664
C(19) H(4) 3.496 3_645
C(19) H(5) 3.426 3_645
C(19) H(10) 3.213 4_664
C(19) H(65A) 3.528 2_556
C(19) H(69B) 3.478 4_664
C(20) H(65A) 3.189 2_556
C(20) H(66A) 3.253 2_556
C(21) H(49) 3.356 2_566
C(23) H(66A) 3.223 2_556
C(24) H(65A) 3.477 2_556
C(24) H(66A) 3.167 2_556
C(25) H(48) 3.449 2_566
C(25) H(65A) 3.573 2_556
C(26) H(3) 3.449 2_566
C(26) H(4) 3.276 2_566
C(26) H(48) 3.498 2_566
C(27) H(4) 3.114 2_566
C(27) H(18) 3.255 4_665
C(27) H(62B) 3.337 1_655
C(27) H(63A) 3.205 1_655
C(27) H(63B) 3.538 1_655
C(27) H(65A) 3.588 2_556
C(27) H(65B) 3.355 2_556
C(28) H(17) 3.413 4_665
C(28) H(18) 2.874 4_665
C(28) H(36) 3.304 2_556
C(28) H(63B) 3.372 1_655
C(28) H(65A) 3.526 2_556
C(28) H(65B) 2.946 2_556
C(29) H(65A) 3.483 2_556
C(29) H(65B) 3.256 2_556
C(29) H(66A) 3.059 2_556
C(30) H(36) 3.438 2_556
C(30) H(64B) 3.492 2_556
C(30) H(66A) 3.045 2_556
C(30) H(66B) 3.324 2_556
C(31) H(64B) 2.978 2_556
C(31) H(66A) 3.102 2_556
C(32) H(66A) 3.191 2_556
C(33) H(64B) 3.341 2_556
C(34) H(15) 3.444 3_645
C(35) H(15) 3.341 3_645
C(35) H(17) 3.121 3_645
C(35) H(63B) 3.376 2_556
C(35) H(72A) 3.243 2_456
C(36) H(17) 3.149 3_645
C(36) H(28) 3.123 2_456
C(36) H(30) 3.512 2_456
C(36) H(61A) 2.941 .
C(36) H(63B) 2.863 2_556
C(36) H(72A) 3.400 2_456
C(37) H(61A) 3.238 .
C(37) H(61B) 3.424 .
C(37) H(62A) 3.532 2_556
C(37) H(63B) 2.929 2_556
C(37) H(65B) 3.500 .
C(38) H(63B) 3.528 2_556
C(38) H(64B) 3.426 2_556
C(42) H(3) 3.582 3_645
C(42) H(4) 3.452 3_645
C(43) H(67B) 3.188 2_556
C(44) H(66A) 3.331 2_556
C(44) H(67B) 3.334 2_556
C(47) H(9) 3.480 2_466
C(47) H(71A) 3.403 3_656
C(48) H(8) 3.425 2_466
C(48) H(25) 3.104 2_466
C(48) H(26) 3.487 2_466
C(48) H(70B) 3.075 3_656
C(48) H(71A) 3.074 3_656
C(49) H(8) 2.905 2_466
C(49) H(25) 3.197 2_466
C(49) H(70B) 3.584 3_656
C(50) H(8) 2.858 2_466
C(51) H(8) 3.378 2_466
C(55) H(61B) 3.206 .
C(55) H(62B) 3.383 .
C(55) H(70A) 3.138 4_564
C(56) H(62B) 3.163 .
C(56) H(65A) 3.460 2_456
C(56) H(69A) 3.487 4_564
C(56) H(70A) 2.974 4_564
C(56) H(72B) 3.478 2_456
C(57) H(69A) 3.477 4_564
C(57) H(71A) 3.482 2_456
C(57) H(72A) 3.583 2_456
C(57) H(72B) 3.119 2_456
C(58) H(71A) 3.040 2_456
C(58) H(72A) 3.379 2_456
C(58) H(72B) 3.506 2_456
C(59) H(72A) 3.531 2_456
C(60) H(68A) 3.168 4_564
C(61) H(2NA) 3.560 .
C(61) H(30) 3.543 2_456
C(61) H(36) 3.463 .
C(61) H(37) 3.393 .
C(61) H(72A) 3.599 2_456
C(61) H(72B) 3.581 2_456
C(62) H(27) 3.458 1_455
C(62) H(65B) 3.119 2_456
C(62) H(72B) 3.465 2_456
C(63) H(15) 3.504 4_565
C(63) H(17) 2.947 4_565
C(63) H(27) 3.022 1_455
C(63) H(28) 3.400 1_455
C(64) H(15) 3.082 4_565
C(64) H(31) 3.379 2_456
C(64) H(66B) 2.847 .
C(64) H(67A) 3.561 .
C(65) H(20) 3.122 2_456
C(65) H(37) 3.398 .
C(65) H(56) 3.418 2_556
C(65) H(62A) 3.412 2_556
C(65) H(62B) 3.303 2_556
C(66) H(20) 3.036 2_456
C(66) H(37) 3.492 .
C(66) H(44) 3.343 2_456
C(66) H(64A) 3.410 .
C(66) H(64B) 3.408 .
C(67) H(5) 3.302 4_565
C(67) H(6) 3.231 4_565
C(67) H(14) 3.445 4_565
C(67) H(20) 3.575 2_456
C(67) H(43) 3.515 2_456
C(67) H(44) 3.435 2_456
C(67) H(64A) 3.492 .
C(68) H(5) 3.071 4_565
C(68) H(6) 3.304 4_565
C(68) H(57) 3.479 2_556
C(68) H(71B) 3.413 .
C(68) H(72B) 3.499 .
C(69) H(11) 2.984 .
C(70) H(48) 2.898 3_646
C(71) H(48) 3.158 3_646
C(71) H(58) 3.522 2_556
C(72) H(61A) 3.057 2_556
Li(1) H(67A) 3.577 .
Li(1) H(68A) 3.228 .
H(1NA) H(9) 3.252 2_466
H(1NB) Br(1) 2.579 .
H(2NA) Br(1) 3.526 .
H(2NA) C(61) 3.560 .
H(2NA) H(61B) 2.693 .
H(2NB) Br(1) 2.518 .
H(2NB) H(61B) 3.050 .
H(3) Br(1) 3.079 2_566
H(3) C(26) 3.449 2_466
H(3) C(42) 3.582 3_655
H(3) H(26) 2.799 2_466
H(3) H(27) 3.357 2_466
H(3) H(42) 2.700 3_655
H(4) C(9) 3.143 2_466
H(4) C(10) 3.031 2_466
H(4) C(18) 3.273 3_655
H(4) C(19) 3.496 3_655
H(4) C(26) 3.276 2_466
H(4) C(27) 3.114 2_466
H(4) C(42) 3.452 3_655
H(4) H(9) 2.715 2_466
H(4) H(10) 2.498 2_466
H(4) H(18) 2.971 3_655
H(4) H(19) 3.363 3_655
H(4) H(26) 3.248 2_466
H(4) H(27) 2.997 2_466
H(4) H(42) 2.798 3_655
H(4) H(43) 3.212 3_655
H(5) C(9) 3.434 2_466
H(5) C(10) 3.124 2_466
H(5) C(19) 3.426 3_655
H(5) C(67) 3.302 4_564
H(5) C(68) 3.071 4_564
H(5) H(9) 3.015 2_466
H(5) H(10) 2.374 2_466
H(5) H(19) 2.812 3_655
H(5) H(43) 2.919 3_655
H(5) H(67B) 2.670 4_564
H(5) H(68A) 3.360 4_564
H(5) H(68B) 2.314 4_564
H(6) C(67) 3.231 4_564
H(6) C(68) 3.304 4_564
H(6) H(43) 3.489 3_655
H(6) H(67A) 3.120 4_564
H(6) H(67B) 2.848 4_564
H(6) H(68A) 3.026 4_564
H(6) H(68B) 3.165 4_564
H(8) C(48) 3.425 2_566
H(8) C(49) 2.905 2_566
H(8) C(50) 2.858 2_566
H(8) C(51) 3.378 2_566
H(8) H(49) 3.141 2_566
H(8) H(50) 3.045 2_566
H(9) C(3) 3.527 2_566
H(9) C(4) 2.776 2_566
H(9) C(5) 2.936 2_566
H(9) C(47) 3.480 2_566
H(9) H(1NA) 3.252 2_566
H(9) H(4) 2.715 2_566
H(9) H(5) 3.015 2_566
H(10) C(4) 2.990 2_566
H(10) C(5) 2.926 2_566
H(10) C(18) 3.274 4_665
H(10) C(19) 3.213 4_665
H(10) H(4) 2.498 2_566
H(10) H(5) 2.374 2_566
H(10) H(18) 2.709 4_665
H(10) H(19) 2.576 4_665
H(10) H(68B) 3.520 3_656
H(11) C(69) 2.984 .
H(11) H(18) 3.226 4_665
H(11) H(19) 3.585 4_665
H(11) H(69A) 2.603 .
H(11) H(69B) 2.494 .
H(14) C(67) 3.445 4_564
H(14) H(43) 2.980 3_655
H(14) H(49) 3.545 2_566
H(14) H(50) 3.129 2_566
H(14) H(67A) 2.987 4_564
H(14) H(67B) 2.973 4_564
H(15) C(34) 3.444 3_655
H(15) C(35) 3.341 3_655
H(15) C(63) 3.504 4_564
H(15) C(64) 3.082 4_564
H(15) H(34) 3.376 3_655
H(15) H(35) 3.200 3_655
H(15) H(44) 3.509 3_655
H(15) H(49) 3.074 2_566
H(15) H(63A) 3.564 4_564
H(15) H(63B) 3.313 4_564
H(15) H(64A) 2.388 4_564
H(15) H(64B) 3.115 4_564
H(15) H(67A) 3.542 4_564
H(17) C(28) 3.413 4_664
H(17) C(35) 3.121 3_655
H(17) C(36) 3.149 3_655
H(17) C(63) 2.947 4_564
H(17) H(27) 3.318 4_664
H(17) H(28) 2.647 4_664
H(17) H(35) 2.901 3_655
H(17) H(36) 2.954 3_655
H(17) H(63A) 2.730 4_564
H(17) H(63B) 2.411 4_564
H(17) H(64A) 3.395 4_564
H(18) C(10) 3.231 4_664
H(18) C(11) 3.513 4_664
H(18) C(27) 3.255 4_664
H(18) C(28) 2.874 4_664
H(18) H(4) 2.971 3_645
H(18) H(10) 2.709 4_664
H(18) H(11) 3.226 4_664
H(18) H(27) 3.256 4_664
H(18) H(28) 2.552 4_664
H(18) H(69B) 2.671 4_664
H(19) C(5) 3.536 3_645
H(19) C(10) 3.456 4_664
H(19) H(4) 3.363 3_645
H(19) H(5) 2.812 3_645
H(19) H(10) 2.576 4_664
H(19) H(11) 3.585 4_664
H(19) H(56) 3.578 1_655
H(19) H(57) 3.002 1_655
H(19) H(65A) 3.106 2_556
H(19) H(67B) 3.480 2_556
H(19) H(68B) 2.993 2_556
H(19) H(69B) 3.488 4_664
H(20) C(65) 3.122 2_556
H(20) C(66) 3.036 2_556
H(20) C(67) 3.575 2_556
H(20) H(65A) 2.417 2_556
H(20) H(66A) 2.361 2_556
H(20) H(67B) 3.209 2_556
H(25) C(48) 3.104 2_566
H(25) C(49) 3.197 2_566
H(25) H(48) 2.768 2_566
H(25) H(49) 2.957 2_566
H(25) H(70B) 3.597 4_664
H(26) C(3) 3.403 2_566
H(26) C(48) 3.487 2_566
H(26) H(3) 2.799 2_566
H(26) H(4) 3.248 2_566
H(26) H(48) 2.886 2_566
H(26) H(56) 3.455 1_655
H(26) H(70A) 3.431 4_664
H(27) Br(1) 3.501 1_655
H(27) C(62) 3.458 1_655
H(27) C(63) 3.022 1_655
H(27) H(3) 3.357 2_566
H(27) H(4) 2.997 2_566
H(27) H(17) 3.318 4_665
H(27) H(18) 3.256 4_665
H(27) H(42) 3.560 4_665
H(27) H(62B) 2.925 1_655
H(27) H(63A) 2.391 1_655
H(27) H(63B) 3.063 1_655
H(28) C(17) 3.254 4_665
H(28) C(18) 3.205 4_665
H(28) C(36) 3.123 2_556
H(28) C(63) 3.400 1_655
H(28) H(17) 2.647 4_665
H(28) H(18) 2.552 4_665
H(28) H(36) 2.442 2_556
H(28) H(37) 3.491 2_556
H(28) H(63A) 3.309 1_655
H(28) H(63B) 2.735 1_655
H(28) H(65B) 3.027 2_556
H(30) O(5) 3.301 2_556
H(30) O(7) 2.923 .
H(30) C(36) 3.512 2_556
H(30) C(61) 3.543 2_556
H(30) H(36) 2.633 2_556
H(30) H(61A) 2.951 2_556
H(30) H(64B) 3.459 2_556
H(30) H(66A) 3.539 2_556
H(30) H(66B) 3.378 2_556
H(30) H(69B) 3.301 .
H(31) C(64) 3.379 2_556
H(31) H(62A) 3.232 2_556
H(31) H(64B) 2.514 2_556
H(34) H(15) 3.376 3_645
H(35) C(15) 3.541 3_645
H(35) C(16) 3.576 3_645
H(35) C(17) 3.254 3_645
H(35) H(15) 3.200 3_645
H(35) H(17) 2.901 3_645
H(35) H(70B) 3.245 2_456
H(35) H(72A) 2.854 2_456
H(36) O(7) 3.389 2_456
H(36) C(28) 3.304 2_456
H(36) C(30) 3.438 2_456
H(36) C(61) 3.463 .
H(36) H(17) 2.954 3_645
H(36) H(28) 2.442 2_456
H(36) H(30) 2.633 2_456
H(36) H(61A) 2.690 .
H(36) H(63B) 3.039 2_556
H(36) H(72A) 3.148 2_456
H(37) O(5) 2.878 .
H(37) C(61) 3.393 .
H(37) C(65) 3.398 .
H(37) C(66) 3.492 .
H(37) H(28) 3.491 2_456
H(37) H(61A) 3.240 .
H(37) H(61B) 3.436 .
H(37) H(62A) 3.304 2_556
H(37) H(63B) 3.120 2_556
H(37) H(65B) 2.724 .
H(37) H(66B) 2.773 .
H(41) Br(1) 3.285 4_564
H(41) H(63A) 3.231 4_564
H(41) H(64A) 3.157 4_564
H(42) Br(1) 3.035 4_564
H(42) C(3) 2.781 3_645
H(42) C(4) 2.821 3_645
H(42) H(3) 2.700 3_645
H(42) H(4) 2.798 3_645
H(42) H(27) 3.560 4_664
H(43) C(1) 3.464 3_645
H(43) C(2) 3.571 3_645
H(43) C(3) 3.267 3_645
H(43) C(4) 2.827 3_645
H(43) C(5) 2.657 3_645
H(43) C(6) 3.023 3_645
H(43) C(67) 3.515 2_556
H(43) H(4) 3.212 3_645
H(43) H(5) 2.919 3_645
H(43) H(6) 3.489 3_645
H(43) H(14) 2.980 3_645
H(43) H(67B) 2.537 2_556
H(44) C(66) 3.343 2_556
H(44) C(67) 3.435 2_556
H(44) H(15) 3.509 3_645
H(44) H(64B) 3.333 2_556
H(44) H(66A) 2.613 2_556
H(44) H(67B) 2.827 2_556
H(47) H(71A) 3.184 3_656
H(48) C(25) 3.449 2_466
H(48) C(26) 3.498 2_466
H(48) C(70) 2.898 3_656
H(48) C(71) 3.158 3_656
H(48) H(25) 2.768 2_466
H(48) H(26) 2.886 2_466
H(48) H(70A) 3.086 3_656
H(48) H(70B) 2.272 3_656
H(48) H(71A) 2.575 3_656
H(49) C(13) 3.449 2_466
H(49) C(14) 3.072 2_466
H(49) C(15) 2.778 2_466
H(49) C(16) 2.943 2_466
H(49) C(21) 3.356 2_466
H(49) H(8) 3.141 2_466
H(49) H(14) 3.545 2_466
H(49) H(15) 3.074 2_466
H(49) H(25) 2.957 2_466
H(49) H(70B) 3.298 3_656
H(50) C(2) 3.587 2_466
H(50) C(14) 3.309 2_466
H(50) H(8) 3.045 2_466
H(50) H(14) 3.129 2_466
H(51) Br(1) 2.936 .
H(55) Br(1) 2.863 .
H(55) H(61B) 2.918 .
H(55) H(62B) 3.199 .
H(55) H(70A) 3.154 4_564
H(56) C(65) 3.418 2_456
H(56) H(19) 3.578 1_455
H(56) H(26) 3.455 1_455
H(56) H(62B) 2.831 .
H(56) H(65A) 2.709 2_456
H(56) H(65B) 3.582 2_456
H(56) H(70A) 2.870 4_564
H(57) O(6) 3.340 2_456
H(57) C(68) 3.479 2_456
H(57) H(19) 3.002 1_455
H(57) H(65A) 3.370 2_456
H(57) H(68B) 2.787 2_456
H(57) H(71A) 3.450 2_456
H(57) H(72B) 3.135 2_456
H(58) C(71) 3.522 2_456
H(58) H(71A) 2.688 2_456
H(61A) O(7) 3.062 2_456
H(61A) C(36) 2.941 .
H(61A) C(37) 3.238 .
H(61A) C(72) 3.057 2_456
H(61A) H(30) 2.951 2_456
H(61A) H(36) 2.690 .
H(61A) H(37) 3.240 .
H(61A) H(72A) 2.728 2_456
H(61A) H(72B) 2.930 2_456
H(61B) Br(1) 3.172 .
H(61B) O(8) 3.350 .
H(61B) N(2) 3.273 .
H(61B) C(37) 3.424 .
H(61B) C(55) 3.206 .
H(61B) H(2NA) 2.693 .
H(61B) H(2NB) 3.050 .
H(61B) H(37) 3.436 .
H(61B) H(55) 2.918 .
H(62A) O(6) 3.239 2_456
H(62A) O(7) 3.522 2_456
H(62A) O(9) 3.271 2_456
H(62A) C(37) 3.532 2_456
H(62A) C(65) 3.412 2_456
H(62A) H(31) 3.232 2_456
H(62A) H(37) 3.304 2_456
H(62A) H(65B) 2.766 2_456
H(62A) H(72B) 3.016 2_456
H(62B) O(6) 3.498 2_456
H(62B) C(27) 3.337 1_455
H(62B) C(55) 3.383 .
H(62B) C(56) 3.163 .
H(62B) C(65) 3.303 2_456
H(62B) H(27) 2.925 1_455
H(62B) H(55) 3.199 .
H(62B) H(56) 2.831 .
H(62B) H(65A) 3.318 2_456
H(62B) H(65B) 2.722 2_456
H(62B) H(72B) 3.383 2_456
H(63A) Br(1) 3.276 .
H(63A) C(17) 3.378 4_565
H(63A) C(27) 3.205 1_455
H(63A) H(15) 3.564 4_565
H(63A) H(17) 2.730 4_565
H(63A) H(27) 2.391 1_455
H(63A) H(28) 3.309 1_455
H(63A) H(41) 3.231 4_565
H(63B) C(17) 3.326 4_565
H(63B) C(27) 3.538 1_455
H(63B) C(28) 3.372 1_455
H(63B) C(35) 3.376 2_456
H(63B) C(36) 2.863 2_456
H(63B) C(37) 2.929 2_456
H(63B) C(38) 3.528 2_456
H(63B) H(15) 3.313 4_565
H(63B) H(17) 2.411 4_565
H(63B) H(27) 3.063 1_455
H(63B) H(28) 2.735 1_455
H(63B) H(36) 3.039 2_456
H(63B) H(37) 3.120 2_456
H(63B) H(65B) 3.358 2_456
H(64A) O(8) 2.986 .
H(64A) C(15) 3.092 4_565
H(64A) C(66) 3.410 .
H(64A) C(67) 3.492 .
H(64A) H(15) 2.388 4_565
H(64A) H(17) 3.395 4_565
H(64A) H(41) 3.157 4_565
H(64A) H(66B) 2.789 .
H(64A) H(67A) 2.840 .
H(64B) C(30) 3.492 2_456
H(64B) C(31) 2.978 2_456
H(64B) C(33) 3.341 2_456
H(64B) C(38) 3.426 2_456
H(64B) C(66) 3.408 .
H(64B) H(15) 3.115 4_565
H(64B) H(30) 3.459 2_456
H(64B) H(31) 2.514 2_456
H(64B) H(44) 3.333 2_456
H(64B) H(66A) 3.229 .
H(64B) H(66B) 2.823 .
H(65A) C(19) 3.528 2_456
H(65A) C(20) 3.189 2_456
H(65A) C(24) 3.477 2_456
H(65A) C(25) 3.573 2_456
H(65A) C(27) 3.588 2_456
H(65A) C(28) 3.526 2_456
H(65A) C(29) 3.483 2_456
H(65A) C(56) 3.460 2_556
H(65A) H(19) 3.106 2_456
H(65A) H(20) 2.417 2_456
H(65A) H(56) 2.709 2_556
H(65A) H(57) 3.370 2_556
H(65A) H(62B) 3.318 2_556
H(65B) C(27) 3.355 2_456
H(65B) C(28) 2.946 2_456
H(65B) C(29) 3.256 2_456
H(65B) C(37) 3.500 .
H(65B) C(62) 3.119 2_556
H(65B) H(28) 3.027 2_456
H(65B) H(37) 2.724 .
H(65B) H(56) 3.582 2_556
H(65B) H(62A) 2.766 2_556
H(65B) H(62B) 2.722 2_556
H(65B) H(63B) 3.358 2_556
H(66A) C(20) 3.253 2_456
H(66A) C(23) 3.223 2_456
H(66A) C(24) 3.167 2_456
H(66A) C(29) 3.059 2_456
H(66A) C(30) 3.045 2_456
H(66A) C(31) 3.102 2_456
H(66A) C(32) 3.191 2_456
H(66A) C(44) 3.331 2_456
H(66A) H(20) 2.361 2_456
H(66A) H(30) 3.539 2_456
H(66A) H(44) 2.613 2_456
H(66A) H(64B) 3.229 .
H(66B) O(5) 2.400 .
H(66B) O(8) 3.316 .
H(66B) C(30) 3.324 2_456
H(66B) C(64) 2.847 .
H(66B) H(30) 3.378 2_456
H(66B) H(37) 2.773 .
H(66B) H(64A) 2.789 .
H(66B) H(64B) 2.823 .
H(67A) O(3) 3.575 4_565
H(67A) O(4) 3.426 4_565
H(67A) O(8) 3.206 .
H(67A) C(14) 3.590 4_565
H(67A) C(64) 3.561 .
H(67A) Li(1) 3.577 .
H(67A) H(6) 3.120 4_565
H(67A) H(14) 2.987 4_565
H(67A) H(15) 3.542 4_565
H(67A) H(64A) 2.840 .
H(67B) C(5) 3.025 4_565
H(67B) C(6) 3.103 4_565
H(67B) C(43) 3.188 2_456
H(67B) C(44) 3.334 2_456
H(67B) H(5) 2.670 4_565
H(67B) H(6) 2.848 4_565
H(67B) H(14) 2.973 4_565
H(67B) H(19) 3.480 2_456
H(67B) H(20) 3.209 2_456
H(67B) H(43) 2.537 2_456
H(67B) H(44) 2.827 2_456
H(68A) O(3) 3.178 4_565
H(68A) O(4) 2.558 4_565
H(68A) O(9) 3.088 .
H(68A) C(60) 3.168 4_565
H(68A) Li(1) 3.228 .
H(68A) H(5) 3.360 4_565
H(68A) H(6) 3.026 4_565
H(68A) H(71B) 2.901 .
H(68A) H(72B) 3.492 .
H(68B) C(5) 3.139 4_565
H(68B) C(6) 3.546 4_565
H(68B) H(5) 2.314 4_565
H(68B) H(6) 3.165 4_565
H(68B) H(10) 3.520 3_646
H(68B) H(19) 2.993 2_456
H(68B) H(57) 2.787 2_556
H(68B) H(71B) 3.402 .
H(69A) O(9) 3.054 .
H(69A) C(11) 3.522 .
H(69A) C(56) 3.487 4_565
H(69A) C(57) 3.477 4_565
H(69A) H(11) 2.603 .
H(69B) C(11) 3.332 .
H(69B) C(18) 3.016 4_665
H(69B) C(19) 3.478 4_665
H(69B) H(11) 2.494 .
H(69B) H(18) 2.671 4_665
H(69B) H(19) 3.488 4_665
H(69B) H(30) 3.301 .
H(70A) C(55) 3.138 4_565
H(70A) C(56) 2.974 4_565
H(70A) H(26) 3.431 4_665
H(70A) H(48) 3.086 3_646
H(70A) H(55) 3.154 4_565
H(70A) H(56) 2.870 4_565
H(70B) C(48) 3.075 3_646
H(70B) C(49) 3.584 3_646
H(70B) H(25) 3.597 4_665
H(70B) H(35) 3.245 2_556
H(70B) H(48) 2.272 3_646
H(70B) H(49) 3.298 3_646
H(71A) C(47) 3.403 3_646
H(71A) C(48) 3.074 3_646
H(71A) C(57) 3.482 2_556
H(71A) C(58) 3.040 2_556
H(71A) H(47) 3.184 3_646
H(71A) H(48) 2.575 3_646
H(71A) H(57) 3.450 2_556
H(71A) H(58) 2.688 2_556
H(71B) O(6) 3.492 .
H(71B) C(68) 3.413 .
H(71B) H(68A) 2.901 .
H(71B) H(68B) 3.402 .
H(72A) C(35) 3.243 2_556
H(72A) C(36) 3.400 2_556
H(72A) C(57) 3.583 2_556
H(72A) C(58) 3.379 2_556
H(72A) C(59) 3.531 2_556
H(72A) C(61) 3.599 2_556
H(72A) H(35) 2.854 2_556
H(72A) H(36) 3.148 2_556
H(72A) H(61A) 2.728 2_556
H(72B) O(6) 2.692 .
H(72B) O(9) 3.157 .
H(72B) C(56) 3.478 2_556
H(72B) C(57) 3.119 2_556
H(72B) C(58) 3.506 2_556
H(72B) C(61) 3.581 2_556
H(72B) C(62) 3.465 2_556
H(72B) C(68) 3.499 .
H(72B) H(57) 3.135 2_556
H(72B) H(61A) 2.930 2_556
H(72B) H(62A) 3.016 2_556
H(72B) H(62B) 3.383 2_556
H(72B) H(68A) 3.492 .

loop_
_geom_torsion_atom_site_label_1
_geom_torsion_atom_site_label_2
_geom_torsion_atom_site_label_3
_geom_torsion_atom_site_label_4
_geom_torsion
_geom_torsion_site_symmetry_1
_geom_torsion_site_symmetry_3
_geom_torsion_site_symmetry_4
P(1) Ru(1) P(2) C(32) 39.11(16) . . .
P(1) Ru(1) P(2) C(33) 158.35(16) . . .
P(1) Ru(1) P(2) C(39) -81.83(18) . . .
P(2) Ru(1) P(1) C(1) 159.03(16) . . .
P(2) Ru(1) P(1) C(7) -79.98(19) . . .
P(2) Ru(1) P(1) C(13) 41.95(16) . . .
P(1) Ru(1) O(1) C(52) 74.3(3) . . .
O(1) Ru(1) P(1) C(1) -108.21(18) . . .
O(1) Ru(1) P(1) C(7) 12.8(2) . . .
O(1) Ru(1) P(1) C(13) 134.70(18) . . .
P(1) Ru(1) O(3) C(60) 163.0(3) . . .
O(3) Ru(1) P(1) C(1) 60.07(18) . . .
O(3) Ru(1) P(1) C(7) -178.9(2) . . .
O(3) Ru(1) P(1) C(13) -57.01(18) . . .
P(1) Ru(1) N(1) C(45) -62.9(2) . . .
N(1) Ru(1) P(1) C(1) -32.08(19) . . .
N(1) Ru(1) P(1) C(7) 88.9(2) . . .
N(1) Ru(1) P(1) C(13) -149.17(19) . . .
P(2) Ru(1) O(1) C(52) 163.6(3) . . .
O(1) Ru(1) P(2) C(32) -59.55(18) . . .
O(1) Ru(1) P(2) C(33) 59.69(19) . . .
O(1) Ru(1) P(2) C(39) 179.5(2) . . .
P(2) Ru(1) O(3) C(60) 73.4(3) . . .
O(3) Ru(1) P(2) C(32) 133.05(18) . . .
O(3) Ru(1) P(2) C(33) -107.71(19) . . .
O(3) Ru(1) P(2) C(39) 12.1(2) . . .
P(2) Ru(1) N(1) C(45) 32.8(7) . . .
N(1) Ru(1) P(2) C(32) -56.8(6) . . .
N(1) Ru(1) P(2) C(33) 62.4(6) . . .
N(1) Ru(1) P(2) C(39) -177.8(6) . . .
P(2) Ru(1) N(2) C(53) -69.8(2) . . .
N(2) Ru(1) P(2) C(32) -150.35(18) . . .
N(2) Ru(1) P(2) C(33) -31.11(19) . . .
N(2) Ru(1) P(2) C(39) 88.7(2) . . .
O(1) Ru(1) O(3) C(60) -59.5(5) . . .
O(3) Ru(1) O(1) C(52) -62.8(5) . . .
O(1) Ru(1) N(1) C(45) 35.5(2) . . .
N(1) Ru(1) O(1) C(52) -15.8(3) . . .
O(1) Ru(1) N(2) C(53) -162.7(2) . . .
N(2) Ru(1) O(1) C(52) -104.8(3) . . .
O(3) Ru(1) N(1) C(45) -157.0(2) . . .
N(1) Ru(1) O(3) C(60) -104.7(3) . . .
O(3) Ru(1) N(2) C(53) 29.1(2) . . .
N(2) Ru(1) O(3) C(60) -16.0(3) . . .
N(1) Ru(1) N(2) C(53) 121.3(2) . . .
N(2) Ru(1) N(1) C(45) 126.5(2) . . .
Ru(1) P(1) C(1) C(2) 133.0(4) . . .
Ru(1) P(1) C(1) C(6) -39.8(4) . . .
Ru(1) P(1) C(7) C(8) 175.2(3) . . .
Ru(1) P(1) C(7) C(12) -4.1(4) . . .
Ru(1) P(1) C(13) C(14) 94.8(3) . . .
Ru(1) P(1) C(13) C(22) -78.9(3) . . .
C(1) P(1) C(7) C(8) -59.7(4) . . .
C(1) P(1) C(7) C(12) 121.0(4) . . .
C(7) P(1) C(1) C(2) -0.6(4) . . .
C(7) P(1) C(1) C(6) -173.4(3) . . .
C(1) P(1) C(13) C(14) -25.9(4) . . .
C(1) P(1) C(13) C(22) 160.5(3) . . .
C(13) P(1) C(1) C(2) -105.0(4) . . .
C(13) P(1) C(1) C(6) 82.2(4) . . .
C(7) P(1) C(13) C(14) -130.8(3) . . .
C(7) P(1) C(13) C(22) 55.5(4) . . .
C(13) P(1) C(7) C(8) 47.9(4) . . .
C(13) P(1) C(7) C(12) -131.4(4) . . .
Ru(1) P(2) C(32) C(23) -78.7(3) . . .
Ru(1) P(2) C(32) C(31) 96.9(3) . . .
Ru(1) P(2) C(33) C(34) 116.3(4) . . .
Ru(1) P(2) C(33) C(38) -51.5(4) . . .
Ru(1) P(2) C(39) C(40) 0.4(4) . . .
Ru(1) P(2) C(39) C(44) 178.3(3) . . .
C(32) P(2) C(33) C(34) -120.3(4) . . .
C(32) P(2) C(33) C(38) 71.9(4) . . .
C(33) P(2) C(32) C(23) 160.9(3) . . .
C(33) P(2) C(32) C(31) -23.6(4) . . .
C(32) P(2) C(39) C(40) -127.0(4) . . .
C(32) P(2) C(39) C(44) 51.0(4) . . .
C(39) P(2) C(32) C(23) 55.4(4) . . .
C(39) P(2) C(32) C(31) -129.1(3) . . .
C(33) P(2) C(39) C(40) 123.5(4) . . .
C(33) P(2) C(39) C(44) -58.6(4) . . .
C(39) P(2) C(33) C(34) -16.6(4) . . .
C(39) P(2) C(33) C(38) 175.6(4) . . .
Ru(1) O(1) C(52) O(2) 174.8(3) . . .
Ru(1) O(1) C(52) C(45) -8.4(5) . . .
C(52) O(2) Li(1) O(8) -55.6(7) . . .
C(52) O(2) Li(1) O(9) 49.0(9) . . .
C(52) O(2) Li(1) O(4) 177.9(4) . . 4_565
Li(1) O(2) C(52) O(1) -18.6(8) . . .
Li(1) O(2) C(52) C(45) 164.9(5) . . .
Ru(1) O(3) C(60) O(4) -177.1(3) . . .
Ru(1) O(3) C(60) C(53) -1.5(5) . . .
C(60) O(4) Li(1) O(2) 49.3(14) . 4_564 4_564
C(60) O(4) Li(1) O(8) -61.5(12) . 4_564 4_564
C(60) O(4) Li(1) O(9) -178.0(8) . 4_564 4_564
Li(1) O(4) C(60) O(3) 100.0(11) 4_564 . .
Li(1) O(4) C(60) C(53) -75.3(12) 4_564 . .
C(61) O(5) C(64) C(63) -19.0(7) . . .
C(64) O(5) C(61) C(62) -5.3(7) . . .
C(65) O(6) C(68) C(67) -32.2(8) . . .
C(68) O(6) C(65) C(66) 38.6(7) . . .
C(69) O(7) C(72) C(71) 20.2(14) . . .
C(72) O(7) C(69) C(70) 6.2(19) . . .
Ru(1) N(1) C(45) C(46) 178.8(3) . . .
Ru(1) N(1) C(45) C(52) -49.0(3) . . .
Ru(1) N(2) C(53) C(54) -170.3(3) . . .
Ru(1) N(2) C(53) C(60) -37.9(4) . . .
P(1) C(1) C(2) C(3) -172.1(4) . . .
P(1) C(1) C(6) C(5) 173.3(3) . . .
C(2) C(1) C(6) C(5) 0.3(7) . . .
C(6) C(1) C(2) C(3) 0.5(7) . . .
C(1) C(2) C(3) C(4) 0.3(7) . . .
C(2) C(3) C(4) C(5) -1.9(7) . . .
C(3) C(4) C(5) C(6) 2.8(7) . . .
C(4) C(5) C(6) C(1) -1.9(7) . . .
P(1) C(7) C(8) C(9) 178.3(3) . . .
P(1) C(7) C(12) C(11) -179.0(3) . . .
C(8) C(7) C(12) C(11) 1.7(7) . . .
C(12) C(7) C(8) C(9) -2.3(7) . . .
C(7) C(8) C(9) C(10) 1.0(7) . . .
C(8) C(9) C(10) C(11) 1.0(7) . . .
C(9) C(10) C(11) C(12) -1.6(8) . . .
C(10) C(11) C(12) C(7) 0.3(7) . . .
P(1) C(13) C(14) C(15) -177.5(3) . . .
P(1) C(13) C(22) C(21) 177.0(3) . . .
P(1) C(13) C(22) C(23) -6.5(6) . . .
C(14) C(13) C(22) C(21) 3.3(6) . . .
C(14) C(13) C(22) C(23) 179.9(3) . . .
C(22) C(13) C(14) C(15) -3.8(7) . . .
C(13) C(14) C(15) C(16) 2.8(7) . . .
C(14) C(15) C(16) C(17) 180.0(4) . . .
C(14) C(15) C(16) C(21) -1.2(7) . . .
C(15) C(16) C(17) C(18) 178.5(5) . . .
C(15) C(16) C(21) C(20) -179.7(4) . . .
C(15) C(16) C(21) C(22) 0.7(7) . . .
C(17) C(16) C(21) C(20) -0.8(7) . . .
C(17) C(16) C(21) C(22) 179.5(4) . . .
C(21) C(16) C(17) C(18) -0.3(7) . . .
C(16) C(17) C(18) C(19) 0.9(8) . . .
C(17) C(18) C(19) C(20) -0.3(7) . . .
C(18) C(19) C(20) C(21) -0.9(7) . . .
C(19) C(20) C(21) C(16) 1.4(7) . . .
C(19) C(20) C(21) C(22) -178.9(4) . . .
C(16) C(21) C(22) C(13) -1.8(6) . . .
C(16) C(21) C(22) C(23) -178.5(4) . . .
C(20) C(21) C(22) C(13) 178.6(4) . . .
C(20) C(21) C(22) C(23) 1.9(6) . . .
C(13) C(22) C(23) C(24) -112.6(5) . . .
C(13) C(22) C(23) C(32) 69.1(6) . . .
C(21) C(22) C(23) C(24) 64.0(5) . . .
C(21) C(22) C(23) C(32) -114.3(5) . . .
C(22) C(23) C(24) C(25) 3.6(6) . . .
C(22) C(23) C(24) C(29) -178.1(4) . . .
C(22) C(23) C(32) P(2) -4.3(6) . . .
C(22) C(23) C(32) C(31) 180.0(3) . . .
C(24) C(23) C(32) P(2) 177.5(3) . . .
C(24) C(23) C(32) C(31) 1.8(6) . . .
C(32) C(23) C(24) C(25) -178.2(4) . . .
C(32) C(23) C(24) C(29) 0.1(5) . . .
C(23) C(24) C(25) C(26) -178.2(4) . . .
C(23) C(24) C(29) C(28) 177.8(4) . . .
C(23) C(24) C(29) C(30) -1.8(6) . . .
C(25) C(24) C(29) C(28) -3.8(6) . . .
C(25) C(24) C(29) C(30) 176.6(4) . . .
C(29) C(24) C(25) C(26) 3.5(6) . . .
C(24) C(25) C(26) C(27) -0.6(7) . . .
C(25) C(26) C(27) C(28) -2.0(7) . . .
C(26) C(27) C(28) C(29) 1.7(8) . . .
C(27) C(28) C(29) C(24) 1.3(7) . . .
C(27) C(28) C(29) C(30) -179.1(5) . . .
C(24) C(29) C(30) C(31) 1.6(7) . . .
C(28) C(29) C(30) C(31) -178.0(5) . . .
C(29) C(30) C(31) C(32) 0.3(7) . . .
C(30) C(31) C(32) P(2) -177.8(4) . . .
C(30) C(31) C(32) C(23) -2.0(7) . . .
P(2) C(33) C(34) C(35) -169.3(4) . . .
P(2) C(33) C(38) C(37) 171.4(4) . . .
C(34) C(33) C(38) C(37) 3.2(8) . . .
C(38) C(33) C(34) C(35) -1.4(7) . . .
C(33) C(34) C(35) C(36) -0.2(6) . . .
C(34) C(35) C(36) C(37) -0.1(7) . . .
C(35) C(36) C(37) C(38) 1.9(8) . . .
C(36) C(37) C(38) C(33) -3.6(8) . . .
P(2) C(39) C(40) C(41) 179.9(3) . . .
P(2) C(39) C(44) C(43) -178.5(3) . . .
C(40) C(39) C(44) C(43) -0.5(7) . . .
C(44) C(39) C(40) C(41) 1.9(7) . . .
C(39) C(40) C(41) C(42) -2.9(7) . . .
C(40) C(41) C(42) C(43) 2.4(7) . . .
C(41) C(42) C(43) C(44) -1.0(7) . . .
C(42) C(43) C(44) C(39) 0.1(6) . . .
N(1) C(45) C(46) C(47) -115.7(5) . . .
N(1) C(45) C(46) C(51) 64.3(6) . . .
N(1) C(45) C(52) O(1) 40.0(5) . . .
N(1) C(45) C(52) O(2) -143.2(4) . . .
C(46) C(45) C(52) O(1) 172.8(4) . . .
C(46) C(45) C(52) O(2) -10.4(6) . . .
C(52) C(45) C(46) C(47) 116.8(5) . . .
C(52) C(45) C(46) C(51) -63.2(6) . . .
C(45) C(46) C(47) C(48) 179.9(4) . . .
C(45) C(46) C(51) C(50) -179.7(4) . . .
C(47) C(46) C(51) C(50) 0.4(7) . . .
C(51) C(46) C(47) C(48) -0.1(6) . . .
C(46) C(47) C(48) C(49) 0.7(8) . . .
C(47) C(48) C(49) C(50) -1.3(8) . . .
C(48) C(49) C(50) C(51) 1.6(8) . . .
C(49) C(50) C(51) C(46) -1.1(7) . . .
N(2) C(53) C(54) C(55) 33.3(7) . . .
N(2) C(53) C(54) C(59) -148.8(4) . . .
N(2) C(53) C(60) O(3) 27.3(5) . . .
N(2) C(53) C(60) O(4) -157.1(4) . . .
C(54) C(53) C(60) O(3) 159.4(4) . . .
C(54) C(53) C(60) O(4) -25.0(6) . . .
C(60) C(53) C(54) C(55) -95.7(6) . . .
C(60) C(53) C(54) C(59) 82.1(5) . . .
C(53) C(54) C(55) C(56) 178.5(6) . . .
C(53) C(54) C(59) C(58) -178.5(4) . . .
C(55) C(54) C(59) C(58) -0.5(8) . . .
C(59) C(54) C(55) C(56) 0.6(9) . . .
C(54) C(55) C(56) C(57) 1.2(10) . . .
C(55) C(56) C(57) C(58) -3.1(10) . . .
C(56) C(57) C(58) C(59) 3.3(9) . . .
C(57) C(58) C(59) C(54) -1.4(8) . . .
O(5) C(61) C(62) C(63) 26.2(8) . . .
C(61) C(62) C(63) C(64) -36.0(8) . . .
C(62) C(63) C(64) O(5) 33.9(7) . . .
O(6) C(65) C(66) C(67) -28.0(7) . . .
C(65) C(66) C(67) C(68) 8.6(8) . . .
C(66) C(67) C(68) O(6) 14.0(8) . . .
O(7) C(69) C(70) C(71) -27(2) . . .
C(69) C(70) C(71) C(72) 36.0(16) . . .
C(70) C(71) C(72) O(7) -34.3(13) . . .
